data_7716402
loop_
_publ_author_name
'Siddique, Rashid G.'
'McMurtrie, John C.'
'Clegg, Jack K.'

_publ_section_title
;
 Self-assembled Co(II) and Co(III) [M<sub>2</sub>L<sub>3</sub>] helicates
 and [M<sub>4</sub>L<sub>6</sub>] tetrahedra from an unsymmetrical
 quaterpyridine ligand.
;
_journal_issue 27
_journal_name_full 'Dalton transactions (Cambridge, England : 2003)'
_journal_page_first 11237
_journal_page_last 11241
_journal_paper_doi 10.1039/d4dt01565g
_journal_volume 53
_journal_year 2024
_chemical_formula_moiety 'C168 H108 Co4 N24, 7(F6 P), 5[PF6C6H9N3]'
_chemical_formula_sum 'C198 H153 Co4 F72 N39 P12'
_chemical_formula_weight 5053.95
_space_group_crystal_system triclinic
_space_group_IT_number 2
_space_group_name_Hall '-P 1'
_space_group_name_H-M_alt 'P -1'
_atom_sites_solution_hydrogens geom
_atom_sites_solution_primary dual
_audit_creation_date 2024-05-27
_audit_creation_method
;
Olex2 1.5
(compiled 2024.01.12 svn.r2f8d729c for OlexSys, GUI svn.r6928)
;
_audit_update_record
;
2024-06-12 deposited with the CCDC.	2024-06-14 downloaded from the CCDC.
;
_cell_angle_alpha 97.0320(10)
_cell_angle_beta 98.7350(10)
_cell_angle_gamma 119.772(2)
_cell_formula_units_Z 2
_cell_length_a 21.0998(4)
_cell_length_b 21.1425(4)
_cell_length_c 34.7365(5)
_cell_measurement_reflns_used 55100
_cell_measurement_temperature 100(2)
_cell_measurement_theta_max 29.2300
_cell_measurement_theta_min 1.9620
_cell_volume 12936.4(5)
_computing_cell_refinement 'CrysAlisPro 1.171.40.37a (Rigaku OD, 2019)'
_computing_data_collection 'CrysAlisPro 1.171.40.37a (Rigaku OD, 2019)'
_computing_data_reduction 'CrysAlisPro 1.171.40.37a (Rigaku OD, 2019)'
_computing_molecular_graphics 'Olex2 1.5 (Dolomanov et al., 2009)'
_computing_publication_material 'Olex2 1.5 (Dolomanov et al., 2009)'
_computing_structure_refinement 'SHELXL 2018/3 (Sheldrick, 2015)'
_computing_structure_solution 'SHELXT 2014/5 (Sheldrick, 2014)'
_diffrn_ambient_environment N~2~
_diffrn_ambient_temperature 100(2)
_diffrn_detector 'CCD plate'
_diffrn_detector_area_resol_mean 5.8140
_diffrn_detector_type 'Pilatus 300K'
_diffrn_measured_fraction_theta_full 0.946
_diffrn_measured_fraction_theta_max 0.946
_diffrn_measurement_details
;
List of Runs (angles in degrees, time in seconds):

  # Type    Start    End  Width  t~exp~   \w     \q     \k     \f   Frames
#--------------------------------------------------------------------------
  1  \w    -18.00  77.00   0.50  130.00    --    2.42  57.00 -30.00  190
  2  \w      4.00  41.00   0.50  130.00    --    2.42  57.00-120.00   74
  3  \w    -63.00   6.00   0.50  130.00    --   -3.82 -37.00-150.00  138
  4  \w    -68.00  23.00   0.50  130.00    --   -3.82 -77.00  30.00  182
;
_diffrn_measurement_device 'four-circle diffractometer'
_diffrn_measurement_device_type 'XtaLAB Synergy, Dualflex, Pilatus 300K'
_diffrn_measurement_method '\w scans'
_diffrn_orient_matrix_type 'CrysAlisPro convention (1999,Acta A55,543-557)'
_diffrn_orient_matrix_UB_11 0.0158317000
_diffrn_orient_matrix_UB_12 -0.0137123000
_diffrn_orient_matrix_UB_13 -0.0128124000
_diffrn_orient_matrix_UB_21 -0.0131121000
_diffrn_orient_matrix_UB_22 0.0120905000
_diffrn_orient_matrix_UB_23 -0.0158472000
_diffrn_orient_matrix_UB_31 0.0342798000
_diffrn_orient_matrix_UB_32 0.0352692000
_diffrn_orient_matrix_UB_33 0.0059675000
_diffrn_radiation_monochromator mirror
_diffrn_radiation_probe x-ray
_diffrn_radiation_type 'Mo K\a'
_diffrn_radiation_wavelength 0.71073
_diffrn_reflns_av_R_equivalents 0.0577
_diffrn_reflns_av_unetI/netI 0.0644
_diffrn_reflns_Laue_measured_fraction_full 0.946
_diffrn_reflns_Laue_measured_fraction_max 0.946
_diffrn_reflns_limit_h_max 25
_diffrn_reflns_limit_h_min -25
_diffrn_reflns_limit_k_max 25
_diffrn_reflns_limit_k_min -25
_diffrn_reflns_limit_l_max 41
_diffrn_reflns_limit_l_min -41
_diffrn_reflns_number 109822
_diffrn_reflns_point_group_measured_fraction_full 0.946
_diffrn_reflns_point_group_measured_fraction_max 0.946
_diffrn_reflns_theta_full 25.220
_diffrn_reflns_theta_max 25.220
_diffrn_reflns_theta_min 1.851
_diffrn_source 'micro-focus sealed X-ray tube'
_diffrn_source_type 'PhotonJet (Mo) X-ray Source'
_exptl_absorpt_coefficient_mu 0.430
_exptl_absorpt_correction_T_max 1.00000
_exptl_absorpt_correction_T_min 0.38699
_exptl_absorpt_correction_type multi-scan
_exptl_absorpt_process_details
;
CrysAlisPro 1.171.40.37a (Rigaku Oxford Diffraction, 2019)
Empirical absorption correction using spherical harmonics,
 implemented in SCALE3 ABSPACK scaling algorithm.
;
_exptl_crystal_colour yellow
_exptl_crystal_colour_primary yellow
_exptl_crystal_density_diffrn 1.297
_exptl_crystal_description plate
_exptl_crystal_F_000 5100
_exptl_crystal_size_max 0.1
_exptl_crystal_size_mid 0.1
_exptl_crystal_size_min 0.05
_refine_diff_density_max 1.492
_refine_diff_density_min -1.114
_refine_diff_density_rms 0.109
_refine_ls_extinction_method none
_refine_ls_goodness_of_fit_ref 0.978
_refine_ls_hydrogen_treatment constr
_refine_ls_matrix_type full
_refine_ls_number_parameters 1999
_refine_ls_number_reflns 44190
_refine_ls_number_restraints 2295
_refine_ls_restrained_S_all 0.961
_refine_ls_R_factor_all 0.1441
_refine_ls_R_factor_gt 0.1201
_refine_ls_shift/su_max 0.001
_refine_ls_shift/su_mean 0.000
_refine_ls_structure_factor_coef Fsqd
_refine_ls_weighting_details 'w=1/[\s^2^(Fo^2^)+(0.1000P)^2^+80.0000P] where P=(Fo^2^+2Fc^2^)/3'
_refine_ls_weighting_scheme calc
_refine_ls_wR_factor_gt 0.2963
_refine_ls_wR_factor_ref 0.3123
_reflns_Friedel_coverage 0.000
_reflns_number_gt 29598
_reflns_number_total 44190
_reflns_threshold_expression 'I > 2\s(I)'
_cod_data_source_file d4dt01565g2.cif
_cod_data_source_block sjkc19rr10
_cod_depositor_comments 'Adding full bibliography for 7716401--7716402.cif.'
_cod_database_code 7716402
_shelx_shelxl_version_number 2018/3
_chemical_oxdiff_formula 'Co4 C160 N24 P12 F72 H30'
_shelx_space_group_comment
;
The symmetry employed for this shelxl refinement is uniquely defined
by the following loop, which should always be used as a source of
symmetry information in preference to the above space-group names.
They are only intended as comments.
;
_shelx_estimated_absorpt_t_max 0.979
_shelx_estimated_absorpt_t_min 0.958
_reflns_odcompleteness_completeness 94.75
_reflns_odcompleteness_iscentric 1
_reflns_odcompleteness_theta 25.07
_olex2_refinement_description
;
1. Fixed Uiso
 At 1.2 times of:
  All C(H) groups
2. Uiso/Uaniso restraints and constraints
Uanis(C71) = Uanis(C72) = Uanis(C67) = Uanis(C68) = Uanis(C69) = Uanis(C70) =
Uanis(C73) = Uanis(C74)
Uanis(C41) = Uanis(C39) = Uanis(C40) = Uanis(C46) = Uanis(C45) = Uanis(C42) =
Uanis(C43) = Uanis(C44)
Uanis(C158) = Uanis(C157) = Uanis(C156) = Uanis(C155) = Uanis(C154) =
Uanis(C153) = Uanis(C152) = Uanis(C151)
3. Rigid body (RIGU) restrains
 C95, C96, C97, C98, C99, C100, C101, C102
 with sigma for 1-2 distances of 0.02 and sigma for 1-3 distances of 0.02
 C127, C128, C123, C124, C125, C126, C129, C130
 with sigma for 1-2 distances of 0.02 and sigma for 1-3 distances of 0.02
 N1, C56, C55, C54, C53, C52
 with sigma for 1-2 distances of 0.02 and sigma for 1-3 distances of 0.02
 All non-hydrogen atoms
 with sigma for 1-2 distances of 0.004 and sigma for 1-3 distances of 0.004
4.a Free rotating group:
 C154(C155,C156,C151,C152,C153,C157,C158), C69(C70,C71,C72,C67,C68,C73,C74),
 C46(C45,C42,C41,C39,C40,C43,C44), P4(F3,F4,F5,F6,F7,F2)
4.b Aromatic/amide H refined with riding coordinates:
 C94(H94), C132(H132), C1(H1), C10(H10), C87(H87), C104(H104), C85(H85),
 C38(H38), C86(H86), C88(H88), C2(H2), C140(H140), C150(H150), C20(H20),
 C91(H91), C76(H76), C92(H92), C22(H22), C137(H137), C4(H4), C82(H82), C84(H84),
  C21(H21), C28(H28), C25(H25), C109(H109), C139(H139), C116(H116), C122(H122),
 C111(H111), C83(H83), C8(H8), C56(H56), C55(H55), C54(H54), C53(H53), C3(H3),
 C81(H81), C106(H106), C112(H112), C48(H48), C29(H29), C113(H113), C110(H110),
 C66(H66), C138(H138), C30(H30), C7(H7), C26(H26), C144(H144), C115(H115),
 C114(H114), C27(H27), C143(H143), C18(H18), C105(H105), C134(H134), C119(H119),
  C120(H120), C160(H160), C32(H32), C141(H141), C142(H142), C31(H31),
 C133(H133), C147(H147), C35(H35), C17(H17), C36(H36), C168(H168), C148(H148),
 C96(H96), C167(H167), C60(H60), C97(H97), C57(H57), C64(H64), C127(H127),
 C77(H77), C49(H49), C12(H12), C59(H59), C99(H99), C125(H125), C63(H63),
 C78(H78), C161(H161), C166(H166), C50(H50), C162(H162), C165(H165), C58(H58),
 C155(H155), C152(H152), C153(H153), C69(H69), C72(H72), C68(H68), C46(H46),
 C41(H41), C40(H40), C124(H124)
4.c Fitted hexagon refined as free rotating group:
 N1(C56,C55,C54,C53,C52)
4.d :
 C15(H15), C130(H130), C102(H102), C158(H158), C74(H74), C44(H44)
;
_smtbx_masks_void_probe_radius 1.2
_smtbx_masks_void_truncation_radius 1.2
_olex2_submission_special_instructions 'No special instructions were received'
_oxdiff_exptl_absorpt_empirical_details
;
Empirical correction (ABSPACK) includes:
- Absorption correction using spherical harmonics
- Frame scaling
;
_oxdiff_exptl_absorpt_empirical_full_max 3.747
_oxdiff_exptl_absorpt_empirical_full_min 0.611

loop_
_space_group_symop_operation_xyz
'x, y, z'
'-x, -y, -z'

loop_
_atom_site_label
_atom_site_type_symbol
_atom_site_fract_x
_atom_site_fract_y
_atom_site_fract_z
_atom_site_U_iso_or_equiv
_atom_site_adp_type
_atom_site_occupancy
_atom_site_site_symmetry_order
_atom_site_calc_flag
_atom_site_refinement_flags_posn
_atom_site_refinement_flags_adp
_atom_site_refinement_flags_occupancy
_atom_site_disorder_assembly
_atom_site_disorder_group
Co01 Co 1.01531(4) 0.90243(4) 0.16703(2) 0.03830(19) Uani 1 1 d . . . . .
Co02 Co 0.29908(4) 0.48520(5) 0.16703(3) 0.0441(2) Uani 1 1 d . . . . .
Co03 Co 0.71668(5) 0.18488(5) 0.16456(3) 0.0468(2) Uani 1 1 d . . . . .
Co Co 0.82701(7) 0.65982(8) 0.49001(3) 0.0800(4) Uani 1 1 d . . . . .
P005 P 1.06599(9) 0.87917(9) 0.00293(5) 0.0416(4) Uani 1 1 d . . . . .
P007 P 0.62980(14) 0.49601(17) 0.04935(7) 0.0815(7) Uani 1 1 d . . . . .
P008 P 0.38446(14) -0.10572(16) 0.24573(10) 0.0932(8) Uani 1 1 d . . . . .
F00B F 1.1426(2) 0.8906(2) 0.02675(10) 0.0577(10) Uani 1 1 d . . . . .
F00C F 1.0797(2) 0.9506(2) 0.03313(11) 0.0540(9) Uani 1 1 d . . . . .
F00D F 1.0529(2) 0.8077(2) -0.02678(10) 0.0508(8) Uani 1 1 d . . . . .
F00E F 1.1094(2) 0.9325(2) -0.02492(12) 0.0556(9) Uani 1 1 d . . . . .
F00F F 1.0216(2) 0.8254(2) 0.03079(11) 0.0547(9) Uani 1 1 d . . . . .
F00G F 0.9888(2) 0.8671(2) -0.02076(10) 0.0518(9) Uani 1 1 d . . . . .
P00H P 0.8274(2) 0.9819(2) 0.33342(11) 0.1210(12) Uani 1 1 d . . . . .
P00I P 0.7487(2) 0.5904(3) 0.32209(10) 0.1290(12) Uani 1 1 d . . . . .
P00J P 0.3688(2) 0.2854(3) 0.33034(12) 0.1349(14) Uani 1 1 d . . . . .
N14 N 0.9576(2) 0.8017(3) 0.13315(14) 0.0383(10) Uani 1 1 d . . . . .
N17 N 1.0685(3) 1.0030(3) 0.20052(14) 0.0405(11) Uani 1 1 d . . . . .
N15 N 0.9267(3) 0.8984(3) 0.18071(15) 0.0405(11) Uani 1 1 d . . . . .
N16 N 0.9883(3) 0.9300(3) 0.11864(15) 0.0435(11) Uani 1 1 d . . . . .
N11 N 0.8053(3) 0.2860(3) 0.17763(16) 0.0466(12) Uani 1 1 d . . . . .
N19 N 0.3184(3) 0.4077(3) 0.17970(15) 0.0429(11) Uani 1 1 d . . . . .
N23 N 0.2279(3) 0.4469(3) 0.20102(15) 0.0453(11) Uani 1 1 d . . . . .
N12 N 1.1060(3) 0.9100(3) 0.15618(15) 0.0458(12) Uani 1 1 d . . . . .
N13 N 1.0430(3) 0.8731(3) 0.21533(15) 0.0451(12) Uani 1 1 d . . . . .
N20 N 0.2300(3) 0.4145(3) 0.11784(17) 0.0523(13) Uani 1 1 d . . . . .
N21 N 0.3692(3) 0.5602(3) 0.21560(18) 0.0514(12) Uani 1 1 d . . . . .
N18 N 0.3694(3) 0.5194(3) 0.13363(16) 0.0479(12) Uani 1 1 d . . . . .
N10 N 0.7846(3) 0.1652(3) 0.19932(16) 0.0499(12) Uani 1 1 d . . . . .
N22 N 0.2791(3) 0.5626(4) 0.15739(18) 0.0574(14) Uani 1 1 d . . . . .
N9 N 0.7459(3) 0.1665(3) 0.11702(17) 0.0536(13) Uani 1 1 d . . . . .
N6 N 0.6820(3) 0.1995(3) 0.21192(17) 0.0528(13) Uani 1 1 d . . . . .
N8 N 0.6316(3) 0.0850(3) 0.15513(18) 0.0554(13) Uani 1 1 d . . . . .
N7 N 0.6541(3) 0.2094(3) 0.13058(17) 0.0502(12) Uani 1 1 d . . . . .
C94 C 0.9481(3) 0.7402(4) 0.14338(19) 0.0458(14) Uani 1 1 d . . . . .
H94 H 0.974646 0.744582 0.169216 0.055 Uiso 1 1 calc R U . . .
F018 F 0.6891(3) 0.5615(4) 0.08771(17) 0.113(2) Uani 1 1 d . . . . .
C132 C 0.3612(3) 0.3866(4) 0.16484(19) 0.0467(14) Uani 1 1 d . . . . .
H132 H 0.388193 0.413015 0.146901 0.056 Uiso 1 1 calc R U . . .
C90 C 0.9218(3) 0.7972(3) 0.09561(18) 0.0428(13) Uani 1 1 d . . . . .
C23 C 0.3401(3) 0.4793(4) 0.0942(2) 0.0514(15) Uani 1 1 d . . . . .
F01C F 0.4220(3) -0.1357(3) 0.2157(2) 0.1092(18) Uani 1 1 d . . . . .
F01D F 0.5680(3) 0.4738(4) 0.07494(18) 0.117(2) Uani 1 1 d . . . . .
C1 C 1.1402(3) 1.0530(3) 0.20876(18) 0.0463(14) Uani 1 1 d . . . . .
H1 H 1.170630 1.042924 0.194707 0.056 Uiso 1 1 calc R U . . .
C89 C 0.9393(3) 0.8704(3) 0.08773(17) 0.0396(12) Uani 1 1 d . . . . .
C10 C 0.8559(3) 0.8417(3) 0.16768(19) 0.0452(14) Uani 1 1 d . . . . .
H10 H 0.845798 0.797666 0.150369 0.054 Uiso 1 1 calc R U . . .
C87 C 0.9350(4) 0.9510(4) 0.04694(19) 0.0505(15) Uani 1 1 d . . . . .
H87 H 0.917497 0.958395 0.022043 0.061 Uiso 1 1 calc R U . . .
C93 C 0.9013(4) 0.6689(4) 0.1183(2) 0.0496(14) Uani 1 1 d . . . . .
C136 C 0.2312(3) 0.3961(4) 0.21929(18) 0.0464(14) Uani 1 1 d . . . . .
C24 C 0.2597(4) 0.4209(4) 0.0865(2) 0.0550(16) Uani 1 1 d . . . . .
C107 C 0.8647(4) 0.2934(4) 0.2041(2) 0.0475(14) Uani 1 1 d . . . . .
C104 C 0.8131(4) 0.3442(4) 0.16340(19) 0.0463(14) Uani 1 1 d . . . . .
H104 H 0.772015 0.337813 0.144124 0.056 Uiso 1 1 calc R U . . .
C85 C 1.0103(3) 0.9971(4) 0.1134(2) 0.0482(15) Uani 1 1 d . . . . .
H85 H 1.046448 1.038404 0.134756 0.058 Uiso 1 1 calc R U . . .
N01P N 0.8424(4) 0.7348(4) 0.45946(15) 0.0748(18) Uani 1 1 d . . . . .
C95 C 0.8961(4) 0.6032(4) 0.1332(2) 0.0595(18) Uani 1 1 d . . . . .
N5 N 0.8694(4) 0.6163(4) 0.45834(17) 0.0760(18) Uani 1 1 d . . . . .
C38 C 0.4125(4) 0.5523(4) 0.24519(19) 0.0534(15) Uani 1 1 d . . . . .
H38 H 0.413927 0.507775 0.241367 0.064 Uiso 1 1 calc R U . . .
F01T F 0.3840(3) -0.0529(4) 0.2152(2) 0.118(2) Uani 1 1 d . . . . .
C5 C 1.0247(4) 1.0185(3) 0.21948(18) 0.0448(13) Uani 1 1 d . . . . .
F01V F 0.6945(3) 0.5225(5) 0.02526(18) 0.138(3) Uani 1 1 d . . . . .
C86 C 0.9844(4) 1.0121(4) 0.07873(19) 0.0517(16) Uani 1 1 d . . . . .
H86 H 0.999593 1.061795 0.076710 0.062 Uiso 1 1 calc R U . . .
C88 C 0.9123(4) 0.8815(4) 0.05177(19) 0.0491(15) Uani 1 1 d . . . . .
H88 H 0.877490 0.839520 0.030424 0.059 Uiso 1 1 calc R U . . .
C9 C 0.7957(4) 0.8435(4) 0.1780(2) 0.0555(16) Uani 1 1 d . . . . .
C2 C 1.1741(4) 1.1195(4) 0.2366(2) 0.0613(18) Uani 1 1 d . . . . .
H2 H 1.227060 1.153068 0.242078 0.074 Uiso 1 1 calc R U . . .
N2 N 0.7224(4) 0.5886(5) 0.45815(17) 0.081(2) Uani 1 1 d . . . . .
C140 C 0.1845(3) 0.4740(4) 0.2103(2) 0.0515(15) Uani 1 1 d . . . . .
H140 H 0.181838 0.509750 0.197175 0.062 Uiso 1 1 calc R U . . .
F023 F 0.4642(4) -0.0395(4) 0.2683(2) 0.138(2) Uani 1 1 d . . . . .
C108 C 0.8512(4) 0.2256(4) 0.2170(2) 0.0505(15) Uani 1 1 d . . . . .
C135 C 0.2798(4) 0.3702(4) 0.20568(19) 0.0485(14) Uani 1 1 d . . . . .
C150 C 0.7157(4) 0.2600(4) 0.2413(2) 0.0495(14) Uani 1 1 d . . . . .
H150 H 0.756338 0.304116 0.237220 0.059 Uiso 1 1 calc R U . . .
C20 C 0.4421(3) 0.5752(4) 0.1442(2) 0.0513(15) Uani 1 1 d . . . . .
H20 H 0.462466 0.603253 0.171190 0.062 Uiso 1 1 calc R U . . .
C117 C 0.7131(4) 0.1798(4) 0.0832(2) 0.0525(15) Uani 1 1 d . . . . .
C91 C 0.8710(4) 0.7284(4) 0.0694(2) 0.0531(16) Uani 1 1 d . . . . .
H91 H 0.843646 0.724717 0.043965 0.064 Uiso 1 1 calc R U . . .
C103 C 0.8798(4) 0.4151(4) 0.1758(2) 0.0571(17) Uani 1 1 d . . . . .
C80 C 1.1445(4) 0.8971(5) 0.1862(2) 0.0603(18) Uani 1 1 d . . . . .
F02C F 0.3386(4) -0.0847(4) 0.2700(2) 0.128(2) Uani 1 1 d . . . . .
C76 C 1.0055(4) 0.8558(4) 0.2441(2) 0.0519(15) Uani 1 1 d . . . . .
H76 H 0.957789 0.851533 0.240078 0.062 Uiso 1 1 calc R U . . .
F02E F 0.3840(4) -0.1632(4) 0.2702(2) 0.135(2) Uani 1 1 d . . . . .
C121 C 0.5657(4) 0.2466(5) 0.1139(2) 0.0654(19) Uani 1 1 d . . . . .
C98 C 0.8836(4) 0.4791(4) 0.1593(2) 0.0611(18) Uani 1 1 d . . . . .
C131 C 0.3689(4) 0.3270(4) 0.1741(2) 0.0589(17) Uani 1 1 d . . . . .
C11 C 0.7173(4) 0.7785(4) 0.1627(2) 0.0610(18) Uani 1 1 d . . . . .
C92 C 0.8618(4) 0.6646(4) 0.0821(2) 0.0548(16) Uani 1 1 d . . . . .
H92 H 0.826898 0.616655 0.064951 0.066 Uiso 1 1 calc R U . . .
C6 C 0.9441(4) 0.9593(3) 0.20686(19) 0.0471(14) Uani 1 1 d . . . . .
C22 C 0.3854(4) 0.4919(5) 0.0680(2) 0.0636(19) Uani 1 1 d . . . . .
H22 H 0.365833 0.460608 0.041840 0.076 Uiso 1 1 calc R U . . .
F02N F 0.3015(3) -0.1736(4) 0.2162(3) 0.134(2) Uani 1 1 d . . . . .
N4 N 0.9298(5) 0.7256(5) 0.51948(19) 0.099(2) Uani 1 1 d . . . . .
C137 C 0.1912(4) 0.3693(4) 0.2478(2) 0.0602(18) Uani 1 1 d . . . . .
H137 H 0.192404 0.332085 0.260082 0.072 Uiso 1 1 calc R U . . .
C4 C 1.0534(4) 1.0861(4) 0.2477(2) 0.0561(16) Uani 1 1 d . . . . .
H4 H 1.021504 1.096589 0.260151 0.067 Uiso 1 1 calc R U . . .
C82 C 1.2389(4) 0.9194(5) 0.1514(2) 0.0652(19) Uani 1 1 d . . . . .
H82 H 1.285316 0.923915 0.149370 0.078 Uiso 1 1 calc R U . . .
C84 C 1.1314(4) 0.9243(4) 0.12429(18) 0.0497(15) Uani 1 1 d . . . . .
H84 H 1.103266 0.931190 0.102911 0.060 Uiso 1 1 calc R U . . .
C21 C 0.4593(4) 0.5502(4) 0.0799(2) 0.0632(19) Uani 1 1 d . . . . .
H21 H 0.490567 0.560692 0.061634 0.076 Uiso 1 1 calc R U . . .
C28 C 0.1574(3) 0.3636(4) 0.1133(2) 0.0590(18) Uani 1 1 d . . . . .
H28 H 0.136093 0.361278 0.135685 0.071 Uiso 1 1 calc R U . . .
C25 C 0.2166(4) 0.3766(5) 0.0484(2) 0.0623(18) Uani 1 1 d . . . . .
H25 H 0.238249 0.383816 0.026008 0.075 Uiso 1 1 calc R U . . .
C16 C 0.5689(4) 0.6600(4) 0.1348(2) 0.0634(18) Uani 1 1 d . . . . .
C109 C 0.9024(4) 0.2218(4) 0.2465(2) 0.0563(16) Uani 1 1 d . . . . .
H109 H 0.950033 0.265147 0.259717 0.068 Uiso 1 1 calc R U . . .
C139 C 0.1448(4) 0.4504(4) 0.2382(2) 0.0618(18) Uani 1 1 d . . . . .
H139 H 0.113982 0.469128 0.244363 0.074 Uiso 1 1 calc R U . . .
N3 N 0.7890(5) 0.7080(5) 0.52049(19) 0.093(2) Uani 1 1 d . . . . .
C123 C 0.5149(5) 0.2686(5) 0.1272(3) 0.073(2) Uani 1 1 d . . . . .
C116 C 0.7278(5) 0.1679(5) 0.0472(2) 0.069(2) Uani 1 1 d . . . . .
H116 H 0.704782 0.176836 0.024526 0.083 Uiso 1 1 calc R U . . .
C122 C 0.6089(4) 0.2315(4) 0.1415(2) 0.0502(15) Uani 1 1 d . . . . .
H122 H 0.606069 0.237107 0.168661 0.060 Uiso 1 1 calc R U . . .
C19 C 0.4881(3) 0.5939(4) 0.1192(2) 0.0561(16) Uani 1 1 d . . . . .
C111 C 0.8135(5) 0.0942(4) 0.2379(2) 0.0652(19) Uani 1 1 d . . . . .
H111 H 0.798752 0.047640 0.244870 0.078 Uiso 1 1 calc R U . . .
C37 C 0.4542(5) 0.6047(5) 0.2803(3) 0.077(2) Uani 1 1 d . . . . .
C83 C 1.1970(4) 0.9297(5) 0.1210(2) 0.0658(19) Uani 1 1 d . . . . .
H83 H 1.214295 0.940534 0.097581 0.079 Uiso 1 1 calc R U . . .
F039 F 0.6061(4) 0.5506(5) 0.0334(2) 0.139(2) Uani 1 1 d . . . . .
C34 C 0.3659(4) 0.6229(4) 0.2213(2) 0.0608(17) Uani 1 1 d . . . . .
F03B F 0.6530(5) 0.4425(5) 0.0678(3) 0.151(3) Uani 1 1 d . . . . .
C8 C 0.8136(4) 0.9063(4) 0.2079(3) 0.069(2) Uani 1 1 d . . . . .
H8 H 0.774652 0.907224 0.218078 0.082 Uiso 1 1 calc R U . . .
N1 N 0.8075(4) 0.5835(3) 0.51922(15) 0.101(3) Uani 1 1 d G . . . .
C56 C 0.8582(3) 0.5857(4) 0.55084(16) 0.106(3) Uani 1 1 d G . . . .
H56 H 0.908265 0.627722 0.559534 0.127 Uiso 1 1 calc R U . . .
C55 C 0.8356(5) 0.5264(5) 0.56972(18) 0.121(4) Uani 1 1 d G . . . .
H55 H 0.870176 0.527900 0.591327 0.145 Uiso 1 1 calc R U . . .
C54 C 0.7623(5) 0.4649(4) 0.5570(2) 0.157(6) Uani 1 1 d G . . . .
H54 H 0.746803 0.424368 0.569903 0.188 Uiso 1 1 calc R U . . .
C53 C 0.7116(4) 0.4627(4) 0.5254(2) 0.128(4) Uani 1 1 d G . . . .
H53 H 0.661518 0.420656 0.516685 0.154 Uiso 1 1 calc R U . . .
C52 C 0.7342(3) 0.5220(4) 0.50650(17) 0.108(4) Uani 1 1 d G . . . .
C3 C 1.1320(4) 1.1376(5) 0.2566(2) 0.071(2) Uani 1 1 d . . . . .
H3 H 1.155060 1.183493 0.275892 0.085 Uiso 1 1 calc R U . . .
C81 C 1.2128(4) 0.9032(5) 0.1836(2) 0.067(2) Uani 1 1 d . . . . .
H81 H 1.240562 0.895709 0.204823 0.080 Uiso 1 1 calc R U . . .
C106 C 0.9335(5) 0.3610(5) 0.2173(3) 0.075(2) Uani 1 1 d . . . . .
H106 H 0.974512 0.366513 0.236179 0.090 Uiso 1 1 calc R U . . .
C75 C 1.0335(4) 0.8441(5) 0.2796(3) 0.075(2) Uani 1 1 d . . . . .
C112 C 0.7653(5) 0.1006(4) 0.2094(2) 0.0607(18) Uani 1 1 d . . . . .
H112 H 0.717031 0.057699 0.196629 0.073 Uiso 1 1 calc R U . . .
C33 C 0.3174(4) 0.6256(4) 0.1877(3) 0.0614(17) Uani 1 1 d . . . . .
C118 C 0.6591(4) 0.2013(4) 0.0912(2) 0.0571(16) Uani 1 1 d . . . . .
C145 C 0.5932(4) 0.0743(5) 0.1845(3) 0.0670(18) Uani 1 1 d . . . . .
C48 C 0.6854(5) 0.5981(5) 0.4293(2) 0.0656(19) Uani 1 1 d . . . . .
H48 H 0.708749 0.645345 0.422411 0.079 Uiso 1 1 calc R U . . .
C29 C 0.2316(5) 0.5585(6) 0.1249(3) 0.074(2) Uani 1 1 d . . . . .
H29 H 0.204200 0.514299 0.104020 0.089 Uiso 1 1 calc R U . . .
C113 C 0.7938(4) 0.1441(5) 0.1128(2) 0.0640(19) Uani 1 1 d . . . . .
H113 H 0.817775 0.135854 0.135421 0.077 Uiso 1 1 calc R U . . .
C110 C 0.8816(5) 0.1548(5) 0.2556(2) 0.0664(19) Uani 1 1 d . . . . .
H110 H 0.915728 0.150722 0.274831 0.080 Uiso 1 1 calc R U . . .
C66 C 0.8757(5) 0.7446(5) 0.4283(2) 0.070(2) Uani 1 1 d . . . . .
H66 H 0.891887 0.711805 0.419636 0.085 Uiso 1 1 calc R U . . .
C138 C 0.1493(4) 0.4006(5) 0.2571(2) 0.0658(19) Uani 1 1 d . . . . .
H138 H 0.123039 0.386224 0.277402 0.079 Uiso 1 1 calc R U . . .
C149 C 0.6970(5) 0.2649(5) 0.2778(2) 0.071(2) Uani 1 1 d . . . . .
C79 C 1.1119(4) 0.8810(5) 0.2204(2) 0.0636(19) Uani 1 1 d . . . . .
F03X F 0.7507(5) 0.5244(6) 0.2931(2) 0.165(3) Uani 1 1 d . . . . .
C126 C 0.4193(4) 0.3110(5) 0.1574(3) 0.069(2) Uani 1 1 d . . . . .
C30 C 0.2229(5) 0.6186(6) 0.1221(3) 0.081(2) Uani 1 1 d . . . . .
H30 H 0.190110 0.616475 0.099306 0.097 Uiso 1 1 calc R U . . .
C7 C 0.8873(4) 0.9662(4) 0.2223(2) 0.0627(18) Uani 1 1 d . . . . .
H7 H 0.899891 1.009429 0.241372 0.075 Uiso 1 1 calc R U . . .
C26 C 0.1426(4) 0.3225(5) 0.0437(2) 0.070(2) Uani 1 1 d . . . . .
H26 H 0.112098 0.290997 0.018089 0.084 Uiso 1 1 calc R U . . .
F042 F 0.7902(5) 0.6496(5) 0.2948(2) 0.160(3) Uani 1 1 d . . . . .
C144 C 0.5318(5) 0.0038(5) 0.1810(3) 0.076(2) Uani 1 1 d . . . . .
H144 H 0.507871 -0.003989 0.202553 0.091 Uiso 1 1 calc R U . . .
C115 C 0.7771(5) 0.1424(5) 0.0434(2) 0.068(2) Uani 1 1 d . . . . .
H115 H 0.786813 0.132486 0.018217 0.082 Uiso 1 1 calc R U . . .
C114 C 0.8097(5) 0.1325(5) 0.0757(2) 0.068(2) Uani 1 1 d . . . . .
H114 H 0.844660 0.117107 0.073799 0.081 Uiso 1 1 calc R U . . .
C146 C 0.6259(4) 0.1375(4) 0.2187(3) 0.0674(19) Uani 1 1 d . . . . .
C65 C 0.8867(5) 0.8029(6) 0.4085(2) 0.081(2) Uani 1 1 d . . . . .
C27 C 0.1125(4) 0.3147(5) 0.0776(2) 0.066(2) Uani 1 1 d . . . . .
H27 H 0.062168 0.276110 0.075619 0.080 Uiso 1 1 calc R U . . .
C143 C 0.5042(6) -0.0524(6) 0.1509(3) 0.092(3) Uani 1 1 d . . . . .
H143 H 0.461404 -0.099377 0.150366 0.111 Uiso 1 1 calc R U . . .
F04A F 0.7502(4) 0.6563(5) 0.3504(2) 0.141(2) Uani 1 1 d . . . . .
C18 C 0.7015(5) 0.7099(5) 0.1493(3) 0.096(3) Uani 1 1 d . . . . .
H18 H 0.741474 0.700831 0.150087 0.115 Uiso 1 1 calc R U . . .
C105 C 0.9389(4) 0.4224(4) 0.2005(3) 0.069(2) Uani 1 1 d . . . . .
H105 H 0.985669 0.468785 0.207308 0.083 Uiso 1 1 calc R U . . .
C134 C 0.2882(5) 0.3164(5) 0.2188(2) 0.068(2) Uani 1 1 d . . . . .
H134 H 0.265056 0.294363 0.238907 0.082 Uiso 1 1 calc R U . . .
C119 C 0.6223(4) 0.2207(5) 0.0635(2) 0.070(2) Uani 1 1 d . . . . .
H119 H 0.627852 0.216801 0.036802 0.084 Uiso 1 1 calc R U . . .
C120 C 0.5766(4) 0.2463(5) 0.0746(3) 0.075(2) Uani 1 1 d . . . . .
H120 H 0.553364 0.263137 0.056363 0.090 Uiso 1 1 calc R U . . .
C160 C 0.8349(5) 0.5583(5) 0.4273(2) 0.072(2) Uani 1 1 d . . . . .
H160 H 0.781618 0.533902 0.418520 0.087 Uiso 1 1 calc R U . . .
C32 C 0.3063(5) 0.6857(5) 0.1840(3) 0.083(2) Uani 1 1 d . . . . .
H32 H 0.331695 0.729755 0.204831 0.100 Uiso 1 1 calc R U . . .
C141 C 0.6060(5) 0.0291(5) 0.1236(3) 0.080(2) Uani 1 1 d . . . . .
H141 H 0.633259 0.037020 0.103517 0.097 Uiso 1 1 calc R U . . .
C47 C 0.6134(5) 0.5441(7) 0.4075(3) 0.092(3) Uani 1 1 d . . . . .
C142 C 0.5398(6) -0.0420(5) 0.1183(3) 0.088(2) Uani 1 1 d . . . . .
H142 H 0.520391 -0.080310 0.094714 0.105 Uiso 1 1 calc R U . . .
C31 C 0.2621(6) 0.6805(6) 0.1525(3) 0.085(2) Uani 1 1 d . . . . .
H31 H 0.256482 0.721912 0.150335 0.102 Uiso 1 1 calc R U . . .
F04S F 0.6658(5) 0.5638(6) 0.2937(3) 0.176(3) Uani 1 1 d . . . . .
F04T F 0.8226(5) 0.6146(5) 0.3501(2) 0.160(3) Uani 1 1 d . . . . .
C133 C 0.3327(5) 0.2939(5) 0.2014(3) 0.088(3) Uani 1 1 d . . . . .
H133 H 0.337075 0.254478 0.209171 0.105 Uiso 1 1 calc R U . . .
C159 C 0.8688(6) 0.5314(6) 0.4072(3) 0.091(3) Uani 1 1 d . . . . .
C163 C 0.9485(6) 0.6501(6) 0.4724(3) 0.094(3) Uani 1 1 d . . . . .
C128 C 0.4506(5) 0.2148(5) 0.1385(3) 0.084(3) Uani 1 1 d . . . . .
C147 C 0.6042(6) 0.1363(6) 0.2538(3) 0.101(3) Uani 1 1 d . . . . .
H147 H 0.563506 0.091739 0.257607 0.121 Uiso 1 1 calc R U . . .
C35 C 0.4036(6) 0.6758(5) 0.2575(3) 0.097(3) Uani 1 1 d . . . . .
H35 H 0.398364 0.717928 0.262987 0.116 Uiso 1 1 calc R U . . .
F055 F 0.7127(6) 0.5375(5) 0.3487(2) 0.158(3) Uani 1 1 d . . . . .
C51 C 0.6861(6) 0.5225(6) 0.4710(3) 0.093(3) Uani 1 1 d . . . . .
C17 C 0.6275(5) 0.6506(5) 0.1342(3) 0.095(3) Uani 1 1 d . . . . .
H17 H 0.618033 0.602361 0.123294 0.114 Uiso 1 1 calc R U . . .
C62 C 0.8208(6) 0.7843(6) 0.4726(3) 0.093(3) Uani 1 1 d . . . . .
C100 C 0.9616(6) 0.5995(6) 0.1432(4) 0.096(3) Uani 1 1 d . . . . .
C36 C 0.4493(7) 0.6641(6) 0.2853(3) 0.105(3) Uani 1 1 d . . . . .
H36 H 0.478594 0.701503 0.309402 0.126 Uiso 1 1 calc R U . . .
C168 C 0.9582(7) 0.7849(7) 0.5525(3) 0.113(4) Uani 1 1 d . . . . .
H168 H 0.924997 0.797911 0.561591 0.135 Uiso 1 1 calc R U . . .
C13 C 0.5829(5) 0.7328(5) 0.1473(3) 0.083(2) Uani 1 1 d . . . . .
C148 C 0.6423(7) 0.2006(6) 0.2835(3) 0.103(3) Uani 1 1 d . . . . .
H148 H 0.629590 0.199654 0.308657 0.123 Uiso 1 1 calc R U . . .
F05H F 0.8426(8) 0.9263(6) 0.3042(3) 0.217(5) Uani 1 1 d . . . . .
C96 C 0.8346(6) 0.5432(6) 0.1317(6) 0.184(9) Uani 1 1 d . . . . .
H96 H 0.790262 0.537896 0.116344 0.221 Uiso 1 1 calc R U . . .
C14 C 0.5230(6) 0.7481(6) 0.1490(4) 0.107(4) Uani 1 1 d . . . . .
C167 C 1.0307(8) 0.8237(8) 0.5717(3) 0.128(4) Uani 1 1 d . . . . .
H167 H 1.046720 0.859362 0.596062 0.154 Uiso 1 1 calc R U . . .
C60 C 0.7633(8) 0.8064(8) 0.5279(4) 0.123(4) Uani 1 1 d . . . . .
H60 H 0.763628 0.846653 0.518196 0.147 Uiso 1 1 calc R U . . .
C97 C 0.8244(5) 0.4862(5) 0.1490(3) 0.096(3) Uani 1 1 d . . . . .
H97 H 0.777035 0.452649 0.153734 0.115 Uiso 1 1 calc R U . . .
C61 C 0.7896(7) 0.7692(7) 0.5089(2) 0.100(3) Uani 1 1 d . . . . .
F05S F 0.3821(6) 0.3384(7) 0.3665(3) 0.245(6) Uani 1 1 d . . . . .
C57 C 0.7541(7) 0.6832(7) 0.5524(2) 0.108(4) Uani 1 1 d . . . . .
H57 H 0.744645 0.638081 0.559849 0.130 Uiso 1 1 calc R U . . .
C64 C 0.8593(8) 0.8509(8) 0.4221(4) 0.120(4) Uani 1 1 d . . . . .
H64 H 0.863969 0.889123 0.408862 0.144 Uiso 1 1 calc R U . . .
C164 C 0.9804(6) 0.7110(7) 0.5065(3) 0.096(3) Uani 1 1 d . . . . .
F060 F 0.2923(5) 0.2699(8) 0.3108(4) 0.224(5) Uani 1 1 d . . . . .
C127 C 0.4053(5) 0.2374(6) 0.1552(3) 0.092(3) Uani 1 1 d . . . . .
H127 H 0.365081 0.202791 0.164976 0.110 Uiso 1 1 calc R U . . .
C15 C 0.4720(10) 0.7565(9) 0.1487(7) 0.200(10) Uani 1 1 d . . . . .
H15 H 0.430652 0.763283 0.148418 0.240 Uiso 1 1 calc R U . . .
F064 F 0.8124(10) 1.0289(9) 0.3614(4) 0.282(7) Uani 1 1 d . . . . .
C129 C 0.4399(7) 0.1378(7) 0.1395(5) 0.129(5) Uani 1 1 d . . . . .
C77 C 1.1048(6) 0.8503(10) 0.2838(4) 0.166(8) Uani 1 1 d . . . . .
H77 H 1.125165 0.839515 0.306650 0.199 Uiso 1 1 calc R U . . .
F068 F 0.8798(6) 1.0393(7) 0.3117(4) 0.230(5) Uani 1 1 d . . . . .
C49 C 0.5803(6) 0.4750(7) 0.4197(4) 0.122(4) Uani 1 1 d . . . . .
H49 H 0.531967 0.434345 0.404989 0.146 Uiso 1 1 calc R U . . .
C12 C 0.6570(5) 0.7917(5) 0.1640(3) 0.088(3) Uani 1 1 d . . . . .
H12 H 0.667523 0.839777 0.175936 0.106 Uiso 1 1 calc R U . . .
C59 C 0.7368(9) 0.7895(9) 0.5597(4) 0.136(5) Uani 1 1 d . . . . .
H59 H 0.719669 0.817457 0.573374 0.164 Uiso 1 1 calc R U . . .
C99 C 0.9566(6) 0.5361(6) 0.1553(3) 0.091(3) Uani 1 1 d . . . . .
H99 H 0.999151 0.530895 0.160484 0.109 Uiso 1 1 calc R U . . .
C125 C 0.4808(7) 0.3609(7) 0.1431(4) 0.126(5) Uani 1 1 d . . . . .
H125 H 0.492606 0.410733 0.144049 0.151 Uiso 1 1 calc R U . . .
C63 C 0.8268(7) 0.8409(7) 0.4539(3) 0.113(4) Uani 1 1 d . . . . .
H63 H 0.808859 0.871907 0.462924 0.136 Uiso 1 1 calc R U . . .
C78 C 1.1440(6) 0.8716(8) 0.2552(3) 0.115(5) Uani 1 1 d . . . . .
H78 H 1.193361 0.879938 0.259271 0.138 Uiso 1 1 calc R U . . .
C161 C 0.9477(7) 0.5666(8) 0.4216(4) 0.134(5) Uani 1 1 d . . . . .
H161 H 0.972553 0.545543 0.409554 0.161 Uiso 1 1 calc R U . . .
C130 C 0.4237(6) 0.0772(6) 0.1360(5) 0.135(5) Uani 1 1 d . . . . .
H130 H 0.410033 0.026421 0.133069 0.162 Uiso 1 1 calc R U . . .
F06T F 0.3554(6) 0.2281(8) 0.2918(3) 0.236(5) Uani 1 1 d . . . . .
C166 C 1.0835(8) 0.8139(8) 0.5573(4) 0.131(5) Uani 1 1 d . . . . .
H166 H 1.135891 0.846452 0.569288 0.157 Uiso 1 1 calc R U . . .
F06Y F 0.7580(7) 0.9613(6) 0.2981(4) 0.256(6) Uani 1 1 d . . . . .
F06Z F 0.3989(7) 0.3435(7) 0.3034(3) 0.244(6) Uani 1 1 d . . . . .
C50 C 0.6175(7) 0.4675(8) 0.4520(3) 0.126(5) Uani 1 1 d . . . . .
H50 H 0.594365 0.422511 0.461109 0.151 Uiso 1 1 calc R U . . .
C162 C 0.9889(7) 0.6281(7) 0.4513(3) 0.113(4) Uani 1 1 d . . . . .
H162 H 1.042412 0.655392 0.457799 0.135 Uiso 1 1 calc R U . . .
F074 F 0.8860(8) 0.9984(6) 0.3712(3) 0.247(6) Uani 1 1 d . . . . .
C165 C 1.0585(7) 0.7570(8) 0.5258(4) 0.126(4) Uani 1 1 d . . . . .
H165 H 1.093321 0.747200 0.516189 0.151 Uiso 1 1 calc R U . . .
C58 C 0.7353(9) 0.7309(10) 0.5717(3) 0.136(5) Uani 1 1 d . . . . .
H58 H 0.719761 0.721020 0.595660 0.164 Uiso 1 1 calc R U . . .
C102 C 1.0861(8) 0.6999(10) 0.1277(7) 0.191(8) Uani 1 1 d . . . . .
H102 H 1.126729 0.734017 0.117977 0.229 Uiso 1 1 calc R U . . .
C101 C 1.0368(7) 0.6586(7) 0.1394(5) 0.125(5) Uani 1 1 d . . . . .
F07J F 0.4486(6) 0.3128(8) 0.3449(4) 0.251(6) Uani 1 1 d . . . . .
F07Q F 0.7774(8) 0.9166(8) 0.3507(5) 0.270(6) Uani 1 1 d . . . . .
F07S F 0.3366(10) 0.2270(8) 0.3528(4) 0.281(7) Uani 1 1 d . . . . .
F1 F 0.5724(3) 0.4347(5) 0.01161(18) 0.134(3) Uani 1 1 d . . . . .
C154 C 0.8234(4) 0.4656(5) 0.3719(3) 0.182(3) Uani 1 1 d G . . . .
C155 C 0.7470(4) 0.4202(5) 0.3702(2) 0.182(3) Uani 1 1 d G . . . .
H155 H 0.725326 0.431214 0.390051 0.218 Uiso 1 1 calc R U . . .
C156 C 0.7029(3) 0.3572(3) 0.33762(17) 0.182(3) Uani 1 1 d G . . . .
C151 C 0.7365(4) 0.3421(5) 0.3091(2) 0.182(3) Uani 1 1 d G . . . .
C152 C 0.8125(4) 0.3884(6) 0.3108(3) 0.182(3) Uani 1 1 d G . . . .
H152 H 0.834367 0.378167 0.290862 0.218 Uiso 1 1 calc R U . . .
C153 C 0.8556(4) 0.4507(5) 0.3431(3) 0.182(3) Uani 1 1 d G . . . .
H153 H 0.907754 0.483294 0.345158 0.218 Uiso 1 1 calc R U . . .
C157 C 0.6243(3) 0.3055(5) 0.3343(2) 0.182(3) Uani 1 1 d G . . . .
C158 C 0.5596(4) 0.2619(6) 0.3310(3) 0.182(3) Uani 1 1 d G . . . .
H158 H 0.507761 0.226967 0.328298 0.218 Uiso 1 1 calc R U . . .
C69 C 0.9474(6) 0.8587(6) 0.3170(3) 0.158(2) Uani 1 1 d G . . . .
H69 H 0.941238 0.886310 0.298655 0.190 Uiso 1 1 calc R U . . .
C70 C 0.9914(5) 0.8279(6) 0.3116(2) 0.158(2) Uani 1 1 d G . . . .
C71 C 0.9986(3) 0.7866(4) 0.33909(15) 0.158(2) Uani 1 1 d G . . . .
C72 C 0.9618(5) 0.7774(5) 0.3701(2) 0.158(2) Uani 1 1 d G . . . .
H72 H 0.966143 0.748371 0.387934 0.190 Uiso 1 1 calc R U . . .
C67 C 0.9192(6) 0.8094(6) 0.3755(2) 0.158(2) Uani 1 1 d G . . . .
C68 C 0.9125(5) 0.8503(5) 0.3481(2) 0.158(2) Uani 1 1 d G . . . .
H68 H 0.883459 0.872676 0.350992 0.190 Uiso 1 1 calc R U . . .
C73 C 1.0402(5) 0.7501(5) 0.3348(2) 0.158(2) Uani 1 1 d G . . . .
C74 C 1.0737(6) 0.7192(6) 0.3319(3) 0.158(2) Uani 1 1 d G . . . .
H74 H 1.100522 0.694424 0.329525 0.190 Uiso 1 1 calc R U . . .
C46 C 0.5272(6) 0.5077(4) 0.3420(2) 0.166(2) Uani 1 1 d G . . . .
H46 H 0.519171 0.459127 0.341293 0.199 Uiso 1 1 calc R U . . .
C45 C 0.5718(5) 0.5639(4) 0.3766(2) 0.166(2) Uani 1 1 d G . . . .
C42 C 0.5817(3) 0.6351(3) 0.37687(16) 0.166(2) Uani 1 1 d G . . . .
C41 C 0.5469(5) 0.6467(4) 0.3433(2) 0.166(2) Uani 1 1 d G . . . .
H41 H 0.552992 0.694554 0.344144 0.199 Uiso 1 1 calc R U . . .
C39 C 0.5035(6) 0.5905(5) 0.3087(2) 0.166(2) Uani 1 1 d G . . . .
C40 C 0.4942(5) 0.5202(4) 0.3087(2) 0.166(2) Uani 1 1 d G . . . .
H40 H 0.464864 0.480579 0.285505 0.199 Uiso 1 1 calc R U . . .
C43 C 0.6240(5) 0.6957(4) 0.41187(19) 0.166(2) Uani 1 1 d G . . . .
C44 C 0.6582(6) 0.7462(4) 0.4403(2) 0.166(2) Uani 1 1 d G . . . .
H44 H 0.685674 0.786810 0.463213 0.199 Uiso 1 1 calc R U . . .
P4 P 1.0633(3) 0.5192(3) 0.32992(13) 0.175(2) Uani 1 1 d G . . . .
F3 F 1.0629(7) 0.5932(5) 0.3508(3) 0.342(9) Uani 1 1 d G . . . .
F4 F 1.0901(5) 0.5576(5) 0.2923(2) 0.284(7) Uani 1 1 d G . . . .
F5 F 1.0637(7) 0.4452(4) 0.3091(2) 0.259(6) Uani 1 1 d G . . . .
F6 F 1.0365(5) 0.4808(5) 0.36746(18) 0.249(6) Uani 1 1 d G . . . .
F7 F 1.1520(3) 0.5585(6) 0.3541(3) 0.318(8) Uani 1 1 d G . . . .
F2 F 0.9745(3) 0.4799(7) 0.3058(2) 0.352(9) Uani 1 1 d G . . . .
C124 C 0.5242(6) 0.3359(7) 0.1276(4) 0.114(4) Uani 1 1 d . . . . .
H124 H 0.563004 0.369341 0.116660 0.136 Uiso 1 1 calc R U . . .

loop_
_atom_site_aniso_label
_atom_site_aniso_U_11
_atom_site_aniso_U_22
_atom_site_aniso_U_33
_atom_site_aniso_U_23
_atom_site_aniso_U_13
_atom_site_aniso_U_12
Co01 0.0348(4) 0.0345(4) 0.0421(4) 0.0128(3) 0.0077(3) 0.0153(3)
Co02 0.0320(4) 0.0471(5) 0.0502(5) 0.0098(4) 0.0121(3) 0.0183(4)
Co03 0.0558(5) 0.0433(5) 0.0545(5) 0.0166(4) 0.0235(4) 0.0317(4)
Co 0.1002(9) 0.1008(9) 0.0286(5) 0.0133(5) 0.0123(5) 0.0467(7)
P005 0.0437(8) 0.0476(9) 0.0382(8) 0.0113(7) 0.0110(7) 0.0269(7)
P007 0.0750(14) 0.112(2) 0.0679(14) 0.0177(13) 0.0213(11) 0.0565(15)
P008 0.0709(14) 0.0797(17) 0.150(3) 0.0420(17) 0.0388(16) 0.0477(13)
F00B 0.054(2) 0.081(3) 0.0407(19) 0.0023(18) -0.0003(16) 0.043(2)
F00C 0.060(2) 0.053(2) 0.053(2) 0.0053(17) 0.0199(17) 0.0328(19)
F00D 0.053(2) 0.047(2) 0.050(2) 0.0054(16) 0.0115(16) 0.0262(17)
F00E 0.064(2) 0.057(2) 0.068(2) 0.0294(19) 0.0325(19) 0.040(2)
F00F 0.063(2) 0.063(2) 0.049(2) 0.0221(18) 0.0249(18) 0.036(2)
F00G 0.050(2) 0.068(2) 0.049(2) 0.0160(18) 0.0126(16) 0.0390(19)
P00H 0.137(3) 0.092(2) 0.111(2) 0.0383(19) 0.003(2) 0.048(2)
P00I 0.149(3) 0.157(4) 0.0779(19) 0.029(2) 0.024(2) 0.079(3)
P00J 0.092(2) 0.135(3) 0.114(3) -0.006(2) 0.0128(19) 0.024(2)
N14 0.032(2) 0.036(2) 0.045(3) 0.013(2) 0.0102(19) 0.016(2)
N17 0.038(2) 0.038(3) 0.036(2) 0.010(2) 0.0034(19) 0.015(2)
N15 0.035(2) 0.036(2) 0.048(3) 0.012(2) 0.009(2) 0.016(2)
N16 0.042(3) 0.038(3) 0.044(3) 0.011(2) 0.007(2) 0.016(2)
N11 0.052(3) 0.042(3) 0.056(3) 0.017(2) 0.023(2) 0.029(2)
N19 0.035(2) 0.039(3) 0.053(3) 0.009(2) 0.016(2) 0.018(2)
N23 0.035(2) 0.053(3) 0.046(3) 0.008(2) 0.012(2) 0.023(2)
N12 0.042(3) 0.043(3) 0.048(3) 0.011(2) 0.009(2) 0.019(2)
N13 0.043(3) 0.043(3) 0.044(3) 0.016(2) 0.010(2) 0.018(2)
N20 0.041(3) 0.056(3) 0.058(3) 0.005(3) 0.014(2) 0.025(2)
N21 0.041(3) 0.043(3) 0.071(3) 0.012(3) 0.022(2) 0.021(2)
N18 0.034(2) 0.049(3) 0.056(3) 0.014(2) 0.013(2) 0.017(2)
N10 0.059(3) 0.046(3) 0.057(3) 0.018(2) 0.025(2) 0.031(2)
N22 0.046(3) 0.069(4) 0.069(3) 0.020(3) 0.023(3) 0.035(3)
N9 0.074(4) 0.054(3) 0.058(3) 0.021(3) 0.027(3) 0.047(3)
N6 0.059(3) 0.052(3) 0.061(3) 0.019(2) 0.031(3) 0.034(3)
N8 0.059(3) 0.046(3) 0.070(3) 0.016(2) 0.022(3) 0.031(3)
N7 0.042(3) 0.050(3) 0.067(3) 0.020(3) 0.021(2) 0.026(2)
C94 0.042(3) 0.048(3) 0.049(3) 0.015(3) 0.008(3) 0.024(3)
F018 0.088(3) 0.174(6) 0.090(4) -0.007(4) 0.013(3) 0.090(4)
C132 0.032(3) 0.055(4) 0.056(4) 0.013(3) 0.011(3) 0.025(3)
C90 0.047(3) 0.039(3) 0.045(3) 0.013(2) 0.015(3) 0.024(3)
C23 0.040(3) 0.058(4) 0.051(3) 0.011(3) 0.011(3) 0.022(3)
F01C 0.093(4) 0.087(4) 0.147(5) 0.027(3) 0.049(4) 0.042(3)
F01D 0.096(4) 0.166(6) 0.104(4) 0.031(4) 0.044(3) 0.075(4)
C1 0.042(3) 0.043(3) 0.046(3) 0.016(3) 0.008(3) 0.015(3)
C89 0.043(3) 0.036(3) 0.039(3) 0.005(2) 0.008(2) 0.022(2)
C10 0.043(3) 0.034(3) 0.050(3) 0.012(3) 0.011(3) 0.014(2)
C87 0.072(4) 0.053(3) 0.041(3) 0.012(3) 0.009(3) 0.044(3)
C93 0.052(4) 0.037(3) 0.063(4) 0.014(3) 0.018(3) 0.024(3)
C136 0.039(3) 0.050(4) 0.043(3) 0.006(3) 0.015(3) 0.018(3)
C24 0.038(3) 0.059(4) 0.058(4) 0.010(3) 0.012(3) 0.020(3)
C107 0.049(3) 0.050(3) 0.064(4) 0.024(3) 0.029(3) 0.034(3)
C104 0.053(3) 0.046(3) 0.045(3) 0.016(3) 0.024(3) 0.026(3)
C85 0.046(3) 0.039(3) 0.052(3) 0.015(3) 0.006(3) 0.018(3)
N01P 0.096(5) 0.098(5) 0.020(3) 0.009(3) 0.011(3) 0.045(4)
C95 0.060(4) 0.042(3) 0.080(5) 0.022(3) 0.017(4) 0.028(3)
N5 0.099(4) 0.100(5) 0.030(3) 0.015(3) 0.000(3) 0.057(4)
C38 0.052(4) 0.054(4) 0.048(3) 0.010(3) 0.016(3) 0.023(3)
F01T 0.101(4) 0.116(5) 0.168(6) 0.070(4) 0.051(4) 0.066(4)
C5 0.053(3) 0.035(3) 0.041(3) 0.008(2) 0.004(3) 0.021(3)
F01V 0.073(3) 0.207(7) 0.085(4) -0.011(4) 0.027(3) 0.045(4)
C86 0.067(4) 0.042(3) 0.048(3) 0.019(3) 0.013(3) 0.029(3)
C88 0.056(4) 0.050(3) 0.044(3) 0.011(3) 0.012(3) 0.030(3)
C9 0.041(3) 0.040(3) 0.075(5) 0.012(3) 0.019(3) 0.013(3)
C2 0.044(4) 0.045(4) 0.072(5) 0.009(3) 0.005(3) 0.010(3)
N2 0.102(5) 0.107(5) 0.030(3) 0.014(3) 0.015(3) 0.052(4)
C140 0.040(3) 0.053(4) 0.066(4) 0.010(3) 0.022(3) 0.026(3)
F023 0.112(5) 0.111(5) 0.156(6) 0.014(4) 0.011(4) 0.043(4)
C108 0.064(4) 0.049(3) 0.053(4) 0.017(3) 0.023(3) 0.036(3)
C135 0.046(3) 0.049(4) 0.045(3) 0.007(3) 0.013(3) 0.022(3)
C150 0.058(4) 0.051(3) 0.057(3) 0.021(3) 0.025(3) 0.036(3)
C20 0.032(3) 0.043(3) 0.063(4) 0.005(3) 0.012(3) 0.010(3)
C117 0.066(4) 0.061(4) 0.051(3) 0.017(3) 0.023(3) 0.045(4)
C91 0.062(4) 0.040(3) 0.050(4) 0.008(3) 0.010(3) 0.024(3)
C103 0.050(3) 0.052(4) 0.082(5) 0.026(3) 0.028(3) 0.030(3)
C80 0.050(4) 0.082(5) 0.064(4) 0.035(4) 0.020(3) 0.040(4)
F02C 0.138(5) 0.165(7) 0.128(5) 0.049(4) 0.058(4) 0.104(5)
C76 0.052(4) 0.051(4) 0.054(4) 0.021(3) 0.009(3) 0.028(3)
F02E 0.177(6) 0.152(6) 0.142(5) 0.087(5) 0.060(5) 0.117(5)
C121 0.071(5) 0.074(5) 0.077(4) 0.019(4) 0.033(4) 0.052(4)
C98 0.070(4) 0.056(4) 0.081(5) 0.027(4) 0.031(4) 0.044(4)
C131 0.060(4) 0.056(4) 0.072(5) 0.021(3) 0.029(3) 0.033(3)
C11 0.040(3) 0.046(3) 0.083(5) 0.020(3) 0.013(3) 0.013(3)
C92 0.067(4) 0.036(3) 0.055(4) 0.007(3) 0.010(3) 0.024(3)
C6 0.049(3) 0.038(3) 0.052(4) 0.012(3) 0.010(3) 0.022(3)
C22 0.054(4) 0.078(5) 0.047(4) 0.015(3) 0.016(3) 0.025(3)
F02N 0.075(3) 0.096(4) 0.213(7) 0.023(4) 0.006(4) 0.044(3)
N4 0.113(6) 0.126(6) 0.031(3) 0.006(3) 0.001(3) 0.050(5)
C137 0.063(4) 0.070(5) 0.058(4) 0.019(3) 0.030(3) 0.038(4)
C4 0.057(4) 0.037(3) 0.063(4) 0.000(3) 0.010(3) 0.020(3)
C82 0.055(4) 0.079(5) 0.064(4) 0.010(4) 0.018(3) 0.038(4)
C84 0.053(3) 0.057(4) 0.036(3) 0.008(3) 0.009(3) 0.028(3)
C21 0.046(3) 0.073(5) 0.066(4) 0.024(3) 0.027(3) 0.022(3)
C28 0.031(3) 0.068(5) 0.061(4) 0.012(3) 0.011(3) 0.015(3)
C25 0.055(4) 0.077(5) 0.049(4) 0.015(3) 0.012(3) 0.031(3)
C16 0.045(3) 0.052(4) 0.071(5) 0.008(3) 0.019(3) 0.009(3)
C109 0.064(4) 0.063(4) 0.059(4) 0.023(3) 0.021(3) 0.042(4)
C139 0.046(4) 0.069(5) 0.077(5) 0.019(4) 0.031(3) 0.030(4)
N3 0.112(6) 0.108(6) 0.036(3) 0.006(3) 0.022(3) 0.042(5)
C123 0.071(5) 0.103(6) 0.090(6) 0.049(5) 0.045(4) 0.066(5)
C116 0.084(5) 0.096(6) 0.057(4) 0.018(4) 0.026(4) 0.067(5)
C122 0.048(3) 0.043(3) 0.068(4) 0.018(3) 0.030(3) 0.024(3)
C19 0.037(3) 0.056(4) 0.070(4) 0.023(3) 0.020(3) 0.016(3)
C111 0.082(5) 0.058(4) 0.086(5) 0.035(4) 0.034(4) 0.051(4)
C37 0.073(5) 0.061(5) 0.076(5) -0.002(4) 0.006(4) 0.027(4)
C83 0.053(4) 0.076(5) 0.058(4) 0.013(4) 0.014(3) 0.026(4)
F039 0.127(5) 0.182(7) 0.152(6) 0.073(5) 0.025(4) 0.107(5)
C34 0.061(4) 0.050(4) 0.073(4) 0.009(3) 0.021(3) 0.030(3)
F03B 0.184(7) 0.154(7) 0.172(7) 0.036(5) 0.037(5) 0.132(6)
C8 0.045(3) 0.063(4) 0.097(6) 0.002(4) 0.023(4) 0.030(3)
N1 0.126(6) 0.129(6) 0.033(3) 0.025(4) 0.008(3) 0.057(5)
C56 0.132(8) 0.143(9) 0.036(4) 0.026(5) 0.007(4) 0.070(7)
C55 0.171(10) 0.136(10) 0.076(7) 0.052(7) 0.033(7) 0.090(8)
C54 0.230(13) 0.148(11) 0.092(8) 0.075(9) 0.046(8) 0.086(9)
C53 0.176(11) 0.116(9) 0.123(9) 0.072(8) 0.059(8) 0.083(8)
C52 0.130(7) 0.127(8) 0.055(5) 0.042(5) 0.018(5) 0.055(6)
C3 0.056(4) 0.060(5) 0.072(5) 0.000(4) 0.003(3) 0.020(3)
C81 0.043(4) 0.100(6) 0.068(4) 0.030(4) 0.017(3) 0.042(4)
C106 0.065(4) 0.061(4) 0.094(6) 0.030(4) 0.012(4) 0.028(3)
C75 0.061(4) 0.110(7) 0.075(5) 0.051(5) 0.023(4) 0.052(5)
C112 0.078(5) 0.046(4) 0.070(4) 0.016(3) 0.021(4) 0.040(4)
C33 0.060(4) 0.049(4) 0.087(4) 0.028(3) 0.030(3) 0.031(3)
C118 0.057(4) 0.059(4) 0.059(4) 0.006(3) 0.019(3) 0.034(3)
C145 0.061(4) 0.062(4) 0.081(5) 0.027(3) 0.026(4) 0.030(3)
C48 0.080(5) 0.080(5) 0.042(4) 0.010(3) 0.018(3) 0.046(4)
C29 0.079(5) 0.107(6) 0.079(5) 0.047(5) 0.034(4) 0.070(5)
C113 0.076(5) 0.077(5) 0.069(4) 0.016(4) 0.028(4) 0.059(4)
C110 0.074(4) 0.076(5) 0.073(5) 0.036(4) 0.019(4) 0.052(4)
C66 0.079(5) 0.081(5) 0.044(4) 0.014(4) 0.017(3) 0.036(4)
C138 0.067(5) 0.074(5) 0.068(5) 0.025(4) 0.041(4) 0.037(4)
C149 0.087(5) 0.072(4) 0.069(4) 0.027(4) 0.045(4) 0.044(4)
C79 0.059(4) 0.086(6) 0.062(4) 0.035(4) 0.018(3) 0.045(4)
F03X 0.181(8) 0.186(8) 0.129(6) 0.010(5) 0.039(5) 0.102(7)
C126 0.054(4) 0.066(5) 0.101(6) 0.034(4) 0.038(4) 0.034(4)
C30 0.095(6) 0.097(6) 0.092(6) 0.046(4) 0.037(5) 0.072(5)
C7 0.054(4) 0.049(4) 0.068(5) 0.004(3) 0.008(3) 0.019(3)
C26 0.040(3) 0.098(6) 0.045(4) 0.007(4) 0.005(3) 0.021(4)
F042 0.201(8) 0.155(7) 0.115(5) 0.040(5) 0.040(5) 0.085(6)
C144 0.071(5) 0.055(4) 0.108(6) 0.031(4) 0.040(5) 0.031(4)
C115 0.079(5) 0.083(6) 0.064(4) 0.009(4) 0.029(4) 0.056(5)
C114 0.074(5) 0.080(5) 0.070(4) 0.018(4) 0.029(4) 0.053(4)
C146 0.069(5) 0.055(4) 0.091(5) 0.023(3) 0.038(4) 0.036(3)
C65 0.096(6) 0.096(6) 0.055(4) 0.024(4) 0.023(4) 0.049(5)
C27 0.044(4) 0.073(5) 0.056(4) 0.007(3) 0.010(3) 0.015(3)
C143 0.083(6) 0.073(6) 0.112(7) 0.020(4) 0.015(5) 0.037(5)
F04A 0.157(6) 0.164(6) 0.110(5) 0.025(4) 0.050(4) 0.087(5)
C18 0.055(4) 0.070(5) 0.139(9) -0.008(5) 0.034(5) 0.019(4)
C105 0.054(4) 0.055(4) 0.112(6) 0.031(4) 0.023(4) 0.035(4)
C134 0.080(5) 0.070(5) 0.080(5) 0.035(4) 0.044(4) 0.047(4)
C119 0.066(5) 0.107(7) 0.062(4) 0.022(4) 0.028(4) 0.059(5)
C120 0.064(5) 0.114(7) 0.077(5) 0.042(5) 0.029(4) 0.060(5)
C160 0.081(5) 0.086(6) 0.038(4) 0.012(3) 0.006(3) 0.038(4)
C32 0.089(6) 0.069(5) 0.110(6) 0.022(5) 0.022(5) 0.056(5)
C141 0.102(6) 0.061(5) 0.077(5) 0.014(4) 0.028(5) 0.041(4)
C47 0.081(5) 0.132(8) 0.069(5) 0.041(5) 0.023(4) 0.055(5)
C142 0.098(6) 0.062(5) 0.090(6) 0.002(4) 0.008(5) 0.040(4)
C31 0.097(6) 0.084(6) 0.108(6) 0.048(4) 0.039(5) 0.063(5)
F04S 0.153(6) 0.217(10) 0.150(7) 0.044(6) 0.041(5) 0.090(6)
F04T 0.199(7) 0.164(7) 0.119(5) 0.027(5) -0.006(5) 0.109(6)
C133 0.109(7) 0.072(6) 0.142(8) 0.067(6) 0.083(6) 0.067(5)
C159 0.112(6) 0.114(7) 0.067(5) 0.027(4) 0.025(4) 0.072(6)
C163 0.084(5) 0.106(7) 0.066(5) 0.009(4) 0.009(4) 0.037(5)
C128 0.072(5) 0.066(5) 0.122(8) 0.009(5) 0.041(5) 0.040(4)
C147 0.092(7) 0.070(5) 0.119(7) 0.027(4) 0.072(6) 0.013(5)
C35 0.101(7) 0.063(5) 0.112(6) -0.014(5) -0.007(5) 0.049(5)
F055 0.231(8) 0.207(8) 0.104(5) 0.064(5) 0.070(5) 0.149(7)
C51 0.102(6) 0.093(6) 0.063(5) 0.019(4) 0.003(4) 0.041(5)
C17 0.060(4) 0.057(5) 0.138(9) -0.003(5) 0.037(5) 0.011(4)
C62 0.116(8) 0.097(7) 0.063(5) 0.015(4) 0.041(5) 0.049(6)
C100 0.081(5) 0.074(6) 0.147(9) 0.048(6) 0.042(6) 0.042(5)
C36 0.133(9) 0.080(6) 0.081(6) -0.018(5) -0.009(6) 0.058(6)
C168 0.138(8) 0.117(8) 0.046(5) -0.012(5) -0.012(5) 0.057(7)
C13 0.057(4) 0.069(5) 0.119(7) 0.033(5) 0.023(4) 0.026(4)
C148 0.138(9) 0.089(6) 0.080(6) 0.030(4) 0.062(6) 0.047(6)
F05H 0.339(14) 0.189(9) 0.130(6) -0.004(6) -0.028(7) 0.175(10)
C96 0.076(6) 0.068(7) 0.33(2) 0.096(10) -0.065(9) 0.003(5)
C14 0.073(6) 0.097(8) 0.156(10) 0.047(7) 0.021(6) 0.047(6)
C167 0.138(9) 0.137(11) 0.062(6) -0.022(6) -0.015(6) 0.058(8)
C60 0.170(12) 0.129(10) 0.106(8) 0.041(7) 0.080(8) 0.090(9)
C97 0.078(5) 0.064(5) 0.143(9) 0.033(6) 0.006(6) 0.039(5)
C61 0.137(9) 0.139(9) 0.041(4) 0.027(5) 0.038(5) 0.079(8)
F05S 0.206(9) 0.193(9) 0.185(8) -0.042(7) 0.111(7) -0.001(7)
C57 0.146(9) 0.137(9) 0.040(4) 0.020(5) 0.041(5) 0.068(8)
C64 0.169(11) 0.163(12) 0.116(9) 0.071(8) 0.077(8) 0.131(10)
C164 0.098(6) 0.119(8) 0.047(4) 0.006(4) 0.004(4) 0.045(5)
F060 0.117(6) 0.282(14) 0.227(10) 0.023(9) 0.022(6) 0.085(7)
C127 0.065(5) 0.089(6) 0.149(9) 0.040(6) 0.051(6) 0.052(5)
C15 0.178(13) 0.142(13) 0.42(3) 0.169(17) 0.177(17) 0.131(12)
F064 0.383(19) 0.312(15) 0.247(12) -0.007(11) 0.061(11) 0.272(15)
C129 0.137(10) 0.083(6) 0.225(14) 0.060(8) 0.128(10) 0.072(7)
C77 0.095(7) 0.37(2) 0.133(9) 0.182(13) 0.068(7) 0.154(11)
F068 0.199(9) 0.186(9) 0.321(14) 0.148(10) 0.115(9) 0.079(8)
C49 0.084(7) 0.113(8) 0.112(8) 0.036(7) -0.001(6) 0.016(6)
C12 0.070(4) 0.057(5) 0.127(8) 0.015(5) 0.018(5) 0.029(4)
C59 0.180(13) 0.191(14) 0.093(8) 0.043(8) 0.084(9) 0.121(12)
C99 0.090(6) 0.082(6) 0.124(8) 0.046(6) 0.034(6) 0.055(5)
C125 0.134(9) 0.126(9) 0.236(14) 0.122(10) 0.128(10) 0.113(8)
C63 0.156(11) 0.118(9) 0.097(7) 0.044(6) 0.063(7) 0.081(8)
C78 0.087(6) 0.234(14) 0.087(6) 0.098(8) 0.044(5) 0.110(8)
C161 0.108(7) 0.146(11) 0.124(9) -0.012(7) 0.033(6) 0.057(7)
C130 0.103(8) 0.058(5) 0.277(17) 0.056(8) 0.106(10) 0.045(6)
F06T 0.191(10) 0.261(11) 0.178(8) -0.050(8) 0.012(7) 0.093(9)
C166 0.140(9) 0.129(10) 0.101(8) -0.024(7) -0.038(7) 0.083(9)
F06Y 0.232(10) 0.174(10) 0.256(11) 0.013(8) -0.120(9) 0.086(8)
F06Z 0.231(10) 0.227(10) 0.105(6) 0.026(6) 0.022(6) 0.008(8)
C50 0.114(8) 0.121(9) 0.087(7) 0.040(6) 0.006(5) 0.024(6)
C162 0.112(8) 0.129(9) 0.092(7) -0.002(6) 0.002(5) 0.071(7)
F074 0.346(13) 0.182(9) 0.198(8) -0.031(7) -0.103(9) 0.189(9)
C165 0.100(7) 0.141(11) 0.106(8) -0.024(7) -0.008(6) 0.061(7)
C58 0.194(13) 0.206(14) 0.054(6) 0.037(7) 0.064(7) 0.127(12)
C102 0.122(11) 0.168(15) 0.33(2) 0.124(16) 0.145(14) 0.074(11)
C101 0.094(7) 0.085(7) 0.214(14) 0.071(9) 0.054(8) 0.047(6)
F07J 0.143(7) 0.262(14) 0.267(13) -0.036(9) -0.023(7) 0.089(8)
F07Q 0.284(13) 0.205(11) 0.324(15) 0.179(11) 0.129(11) 0.091(9)
F07S 0.374(17) 0.197(10) 0.229(12) 0.103(9) 0.116(12) 0.098(12)
F1 0.087(4) 0.174(6) 0.092(4) -0.016(4) 0.012(3) 0.047(4)
C154 0.130(4) 0.162(5) 0.146(4) -0.049(3) 0.063(4) 0.011(3)
C155 0.130(4) 0.162(5) 0.146(4) -0.049(3) 0.063(4) 0.011(3)
C156 0.130(4) 0.162(5) 0.146(4) -0.049(3) 0.063(4) 0.011(3)
C151 0.130(4) 0.162(5) 0.146(4) -0.049(3) 0.063(4) 0.011(3)
C152 0.130(4) 0.162(5) 0.146(4) -0.049(3) 0.063(4) 0.011(3)
C153 0.130(4) 0.162(5) 0.146(4) -0.049(3) 0.063(4) 0.011(3)
C157 0.130(4) 0.162(5) 0.146(4) -0.049(3) 0.063(4) 0.011(3)
C158 0.130(4) 0.162(5) 0.146(4) -0.049(3) 0.063(4) 0.011(3)
C69 0.221(6) 0.256(7) 0.138(4) 0.132(4) 0.118(4) 0.187(5)
C70 0.221(6) 0.256(7) 0.138(4) 0.132(4) 0.118(4) 0.187(5)
C71 0.221(6) 0.256(7) 0.138(4) 0.132(4) 0.118(4) 0.187(5)
C72 0.221(6) 0.256(7) 0.138(4) 0.132(4) 0.118(4) 0.187(5)
C67 0.221(6) 0.256(7) 0.138(4) 0.132(4) 0.118(4) 0.187(5)
C68 0.221(6) 0.256(7) 0.138(4) 0.132(4) 0.118(4) 0.187(5)
C73 0.221(6) 0.256(7) 0.138(4) 0.132(4) 0.118(4) 0.187(5)
C74 0.221(6) 0.256(7) 0.138(4) 0.132(4) 0.118(4) 0.187(5)
C46 0.178(5) 0.115(4) 0.135(4) -0.003(3) -0.071(3) 0.063(4)
C45 0.178(5) 0.115(4) 0.135(4) -0.003(3) -0.071(3) 0.063(4)
C42 0.178(5) 0.115(4) 0.135(4) -0.003(3) -0.071(3) 0.063(4)
C41 0.178(5) 0.115(4) 0.135(4) -0.003(3) -0.071(3) 0.063(4)
C39 0.178(5) 0.115(4) 0.135(4) -0.003(3) -0.071(3) 0.063(4)
C40 0.178(5) 0.115(4) 0.135(4) -0.003(3) -0.071(3) 0.063(4)
C43 0.178(5) 0.115(4) 0.135(4) -0.003(3) -0.071(3) 0.063(4)
C44 0.178(5) 0.115(4) 0.135(4) -0.003(3) -0.071(3) 0.063(4)
P4 0.211(5) 0.246(6) 0.146(4) 0.064(4) 0.073(3) 0.165(5)
F3 0.57(3) 0.336(17) 0.316(17) 0.075(12) 0.151(16) 0.36(2)
F4 0.386(17) 0.394(19) 0.312(13) 0.247(15) 0.223(13) 0.305(16)
F5 0.426(18) 0.248(12) 0.249(12) 0.099(9) 0.177(12) 0.247(13)
F6 0.282(12) 0.409(18) 0.161(8) 0.125(10) 0.109(9) 0.230(13)
F7 0.210(10) 0.46(2) 0.262(14) 0.075(13) 0.019(9) 0.167(13)
F2 0.238(11) 0.63(3) 0.194(11) 0.148(14) 0.029(9) 0.230(15)
C124 0.113(8) 0.142(8) 0.187(11) 0.118(9) 0.109(8) 0.103(8)

loop_
_atom_type_symbol
_atom_type_description
_atom_type_scat_dispersion_real
_atom_type_scat_dispersion_imag
_atom_type_scat_source
C C 0.0033 0.0016 'International Tables Vol C Tables 4.2.6.8 and 6.1.1.4'
H H 0.0000 0.0000 'International Tables Vol C Tables 4.2.6.8 and 6.1.1.4'
Co Co 0.3494 0.9721 'International Tables Vol C Tables 4.2.6.8 and 6.1.1.4'
F F 0.0171 0.0103 'International Tables Vol C Tables 4.2.6.8 and 6.1.1.4'
N N 0.0061 0.0033 'International Tables Vol C Tables 4.2.6.8 and 6.1.1.4'
P P 0.1023 0.0942 'International Tables Vol C Tables 4.2.6.8 and 6.1.1.4'

loop_
_geom_angle_atom_site_label_1
_geom_angle_atom_site_label_2
_geom_angle_atom_site_label_3
_geom_angle
_geom_angle_site_symmetry_1
_geom_angle_site_symmetry_3
_geom_angle_publ_flag
N14 Co01 N15 94.0(2) . . ?
N14 Co01 N13 95.4(2) . . ?
N17 Co01 N14 177.3(2) . . ?
N17 Co01 N15 83.5(2) . . ?
N17 Co01 N16 95.2(2) . . ?
N17 Co01 N12 93.9(2) . . ?
N17 Co01 N13 85.8(2) . . ?
N15 Co01 N13 94.6(2) . . ?
N16 Co01 N14 83.7(2) . . ?
N16 Co01 N15 86.3(2) . . ?
N16 Co01 N13 178.8(2) . . ?
N12 Co01 N14 88.6(2) . . ?
N12 Co01 N15 177.0(2) . . ?
N12 Co01 N16 95.4(2) . . ?
N12 Co01 N13 83.8(2) . . ?
N19 Co02 N23 82.7(2) . . ?
N20 Co02 N19 87.5(2) . . ?
N20 Co02 N23 96.0(2) . . ?
N20 Co02 N21 177.5(2) . . ?
N20 Co02 N18 83.4(2) . . ?
N20 Co02 N22 94.5(3) . . ?
N21 Co02 N19 94.8(2) . . ?
N21 Co02 N23 85.2(2) . . ?
N18 Co02 N19 95.0(2) . . ?
N18 Co02 N23 177.7(2) . . ?
N18 Co02 N21 95.4(2) . . ?
N18 Co02 N22 87.6(2) . . ?
N22 Co02 N19 176.9(2) . . ?
N22 Co02 N23 94.7(2) . . ?
N22 Co02 N21 83.2(3) . . ?
N11 Co03 N10 83.0(2) . . ?
N9 Co03 N11 87.5(2) . . ?
N9 Co03 N10 95.0(2) . . ?
N9 Co03 N6 177.3(3) . . ?
N9 Co03 N8 94.8(3) . . ?
N9 Co03 N7 84.6(2) . . ?
N6 Co03 N11 95.0(2) . . ?
N6 Co03 N10 86.2(2) . . ?
N8 Co03 N11 176.3(2) . . ?
N8 Co03 N10 93.9(2) . . ?
N8 Co03 N6 82.7(2) . . ?
N8 Co03 N7 89.0(2) . . ?
N7 Co03 N11 94.1(2) . . ?
N7 Co03 N10 177.1(2) . . ?
N7 Co03 N6 94.3(2) . . ?
N01P Co N2 93.5(3) . . ?
N5 Co N01P 94.0(3) . . ?
N5 Co N2 93.8(3) . . ?
N4 Co N01P 87.3(3) . . ?
N4 Co N5 83.3(4) . . ?
N4 Co N2 177.1(4) . . ?
N3 Co N01P 83.1(3) . . ?
N3 Co N5 176.7(4) . . ?
N3 Co N2 87.9(3) . . ?
N3 Co N4 95.0(4) . . ?
N3 Co N1 96.3(3) . . ?
N1 Co N01P 177.7(3) . . ?
N1 Co N5 86.6(3) . . ?
N1 Co N2 84.3(3) . . ?
N1 Co N4 95.0(3) . . ?
F00B P005 F00C 90.6(2) . . ?
F00B P005 F00D 88.8(2) . . ?
F00B P005 F00E 90.6(2) . . ?
F00B P005 F00F 89.9(2) . . ?
F00C P005 F00F 90.7(2) . . ?
F00D P005 F00C 179.2(2) . . ?
F00D P005 F00E 91.1(2) . . ?
F00D P005 F00F 89.0(2) . . ?
F00E P005 F00C 89.2(2) . . ?
F00E P005 F00F 179.5(2) . . ?
F00G P005 F00B 179.5(3) . . ?
F00G P005 F00C 89.6(2) . . ?
F00G P005 F00D 91.1(2) . . ?
F00G P005 F00E 89.9(2) . . ?
F00G P005 F00F 89.6(2) . . ?
F01D P007 F018 87.5(3) . . ?
F01D P007 F01V 177.0(4) . . ?
F01D P007 F03B 88.6(4) . . ?
F01V P007 F018 89.7(3) . . ?
F01V P007 F03B 92.2(5) . . ?
F039 P007 F018 90.6(4) . . ?
F039 P007 F01D 88.9(4) . . ?
F039 P007 F01V 90.2(4) . . ?
F039 P007 F03B 176.8(5) . . ?
F03B P007 F018 87.3(4) . . ?
F1 P007 F018 178.1(5) . . ?
F1 P007 F01D 93.0(4) . . ?
F1 P007 F01V 89.8(3) . . ?
F1 P007 F039 87.6(5) . . ?
F1 P007 F03B 94.5(5) . . ?
F01C P008 F02N 86.0(4) . . ?
F01T P008 F01C 87.1(4) . . ?
F01T P008 F02N 87.1(4) . . ?
F023 P008 F01C 89.6(4) . . ?
F023 P008 F01T 86.9(4) . . ?
F023 P008 F02C 97.9(5) . . ?
F023 P008 F02E 96.6(5) . . ?
F023 P008 F02N 172.7(5) . . ?
F02C P008 F01C 172.3(4) . . ?
F02C P008 F01T 91.4(4) . . ?
F02C P008 F02E 94.5(4) . . ?
F02C P008 F02N 86.3(4) . . ?
F02E P008 F01C 86.4(4) . . ?
F02E P008 F01T 172.7(5) . . ?
F02E P008 F02N 89.0(4) . . ?
F064 P00H F05H 176.6(8) . . ?
F064 P00H F068 102.1(9) . . ?
F064 P00H F06Y 93.6(8) . . ?
F064 P00H F074 81.0(7) . . ?
F064 P00H F07Q 86.8(10) . . ?
F068 P00H F05H 81.1(7) . . ?
F068 P00H F06Y 88.2(7) . . ?
F06Y P00H F05H 87.6(7) . . ?
F074 P00H F05H 97.4(6) . . ?
F074 P00H F068 99.2(8) . . ?
F074 P00H F06Y 171.6(9) . . ?
F07Q P00H F05H 90.0(8) . . ?
F07Q P00H F068 171.0(9) . . ?
F07Q P00H F06Y 91.3(8) . . ?
F07Q P00H F074 82.0(8) . . ?
F042 P00I F03X 91.0(5) . . ?
F04A P00I F03X 177.8(6) . . ?
F04A P00I F042 87.8(5) . . ?
F04A P00I F04S 91.9(5) . . ?
F04S P00I F03X 89.9(5) . . ?
F04S P00I F042 90.0(5) . . ?
F04T P00I F03X 92.2(5) . . ?
F04T P00I F042 92.4(5) . . ?
F04T P00I F04A 86.0(5) . . ?
F04T P00I F04S 176.7(6) . . ?
F04T P00I F055 85.8(5) . . ?
F055 P00I F03X 90.2(5) . . ?
F055 P00I F042 177.9(6) . . ?
F055 P00I F04A 91.0(5) . . ?
F055 P00I F04S 91.7(5) . . ?
F05S P00J F060 96.5(8) . . ?
F05S P00J F06T 179.1(9) . . ?
F05S P00J F06Z 97.1(8) . . ?
F060 P00J F06T 84.4(7) . . ?
F060 P00J F06Z 85.2(8) . . ?
F06T P00J F06Z 83.3(7) . . ?
F07J P00J F05S 83.6(7) . . ?
F07J P00J F060 168.2(9) . . ?
F07J P00J F06T 95.7(7) . . ?
F07J P00J F06Z 83.1(8) . . ?
F07S P00J F05S 86.4(8) . . ?
F07S P00J F060 92.1(9) . . ?
F07S P00J F06T 93.3(9) . . ?
F07S P00J F06Z 175.8(8) . . ?
F07S P00J F07J 99.7(10) . . ?
C94 N14 Co01 126.8(4) . . ?
C94 N14 C90 119.5(5) . . ?
C90 N14 Co01 113.7(4) . . ?
C1 N17 Co01 127.9(5) . . ?
C1 N17 C5 118.2(5) . . ?
C5 N17 Co01 113.7(4) . . ?
C10 N15 Co01 126.6(4) . . ?
C10 N15 C6 120.5(6) . . ?
C6 N15 Co01 112.9(4) . . ?
C89 N16 Co01 113.8(4) . . ?
C85 N16 Co01 127.6(4) . . ?
C85 N16 C89 118.6(5) . . ?
C107 N11 Co03 112.6(4) . . ?
C104 N11 Co03 127.8(5) . . ?
C104 N11 C107 119.6(6) . . ?
C132 N19 Co02 127.7(4) . . ?
C132 N19 C135 118.4(6) . . ?
C135 N19 Co02 113.9(4) . . ?
C136 N23 Co02 114.6(4) . . ?
C136 N23 C140 119.7(5) . . ?
C140 N23 Co02 125.2(5) . . ?
C80 N12 Co01 112.8(4) . . ?
C84 N12 Co01 127.7(4) . . ?
C84 N12 C80 119.5(6) . . ?
C76 N13 Co01 126.4(4) . . ?
C76 N13 C79 120.3(5) . . ?
C79 N13 Co01 112.8(4) . . ?
C24 N20 Co02 114.4(4) . . ?
C24 N20 C28 119.7(6) . . ?
C28 N20 Co02 125.9(5) . . ?
C38 N21 Co02 127.2(5) . . ?
C38 N21 C34 118.3(6) . . ?
C34 N21 Co02 114.0(5) . . ?
C23 N18 Co02 114.4(4) . . ?
C20 N18 Co02 128.2(5) . . ?
C20 N18 C23 117.4(5) . . ?
C108 N10 Co03 114.0(4) . . ?
C108 N10 C112 120.1(6) . . ?
C112 N10 Co03 125.4(5) . . ?
C33 N22 Co02 113.7(5) . . ?
C29 N22 Co02 126.3(6) . . ?
C29 N22 C33 119.9(7) . . ?
C117 N9 Co03 114.8(4) . . ?
C113 N9 Co03 127.6(5) . . ?
C113 N9 C117 117.5(6) . . ?
C150 N6 Co03 127.1(5) . . ?
C150 N6 C146 116.0(6) . . ?
C146 N6 Co03 115.7(5) . . ?
C145 N8 Co03 113.3(5) . . ?
C141 N8 Co03 127.6(6) . . ?
C141 N8 C145 119.0(7) . . ?
C122 N7 Co03 126.9(5) . . ?
C122 N7 C118 120.0(6) . . ?
C118 N7 Co03 113.1(4) . . ?
N14 C94 H94 118.2 . . ?
N14 C94 C93 123.5(6) . . ?
C93 C94 H94 118.2 . . ?
N19 C132 H132 118.0 . . ?
N19 C132 C131 123.9(6) . . ?
C131 C132 H132 118.0 . . ?
N14 C90 C89 113.8(5) . . ?
N14 C90 C91 121.0(5) . . ?
C91 C90 C89 125.1(6) . . ?
N18 C23 C24 111.8(6) . . ?
C22 C23 N18 120.9(6) . . ?
C22 C23 C24 127.0(6) . . ?
N17 C1 H1 118.2 . . ?
N17 C1 C2 123.6(7) . . ?
C2 C1 H1 118.2 . . ?
N16 C89 C90 114.6(5) . . ?
N16 C89 C88 120.2(5) . . ?
C88 C89 C90 125.2(5) . . ?
N15 C10 H10 118.3 . . ?
N15 C10 C9 123.4(6) . . ?
C9 C10 H10 118.3 . . ?
C86 C87 H87 120.3 . . ?
C88 C87 H87 120.3 . . ?
C88 C87 C86 119.4(6) . . ?
C94 C93 C95 118.5(6) . . ?
C92 C93 C94 116.5(6) . . ?
C92 C93 C95 125.0(6) . . ?
N23 C136 C135 114.0(5) . . ?
N23 C136 C137 122.4(6) . . ?
C137 C136 C135 123.6(6) . . ?
N20 C24 C23 115.9(6) . . ?
N20 C24 C25 121.7(6) . . ?
C25 C24 C23 122.3(6) . . ?
N11 C107 C108 115.4(6) . . ?
N11 C107 C106 121.8(6) . . ?
C106 C107 C108 122.8(6) . . ?
N11 C104 H104 118.8 . . ?
N11 C104 C103 122.4(6) . . ?
C103 C104 H104 118.8 . . ?
N16 C85 H85 117.9 . . ?
N16 C85 C86 124.2(6) . . ?
C86 C85 H85 117.9 . . ?
C66 N01P Co 125.3(7) . . ?
C66 N01P C62 118.9(8) . . ?
C62 N01P Co 115.7(5) . . ?
C100 C95 C93 119.6(7) . . ?
C96 C95 C93 124.6(7) . . ?
C96 C95 C100 114.8(8) . . ?
C160 N5 Co 129.2(6) . . ?
C160 N5 C163 116.9(8) . . ?
C163 N5 Co 113.8(6) . . ?
N21 C38 H38 118.2 . . ?
N21 C38 C37 123.5(8) . . ?
C37 C38 H38 118.2 . . ?
N17 C5 C6 113.7(5) . . ?
N17 C5 C4 122.8(6) . . ?
C4 C5 C6 123.5(6) . . ?
C87 C86 H86 121.5 . . ?
C85 C86 C87 117.0(6) . . ?
C85 C86 H86 121.5 . . ?
C89 C88 H88 119.8 . . ?
C87 C88 C89 120.5(6) . . ?
C87 C88 H88 119.8 . . ?
C10 C9 C11 121.3(7) . . ?
C10 C9 C8 116.7(6) . . ?
C8 C9 C11 121.5(7) . . ?
C1 C2 H2 119.9 . . ?
C3 C2 C1 120.2(7) . . ?
C3 C2 H2 119.9 . . ?
C48 N2 Co 127.8(7) . . ?
C48 N2 C51 118.3(8) . . ?
C51 N2 Co 113.8(6) . . ?
N23 C140 H140 119.7 . . ?
C139 C140 N23 120.5(7) . . ?
C139 C140 H140 119.7 . . ?
N10 C108 C107 114.7(6) . . ?
N10 C108 C109 120.3(6) . . ?
C109 C108 C107 124.9(6) . . ?
N19 C135 C136 114.1(6) . . ?
C134 C135 N19 121.9(6) . . ?
C134 C135 C136 123.9(6) . . ?
N6 C150 H150 117.1 . . ?
N6 C150 C149 125.9(7) . . ?
C149 C150 H150 117.1 . . ?
N18 C20 H20 117.8 . . ?
N18 C20 C19 124.4(7) . . ?
C19 C20 H20 117.8 . . ?
N9 C117 C118 112.4(6) . . ?
C116 C117 N9 121.2(6) . . ?
C116 C117 C118 126.2(7) . . ?
C90 C91 H91 121.5 . . ?
C90 C91 C92 116.9(6) . . ?
C92 C91 H91 121.5 . . ?
C104 C103 C98 119.4(6) . . ?
C105 C103 C104 118.4(7) . . ?
C105 C103 C98 122.1(7) . . ?
N12 C80 C81 119.7(6) . . ?
N12 C80 C79 115.9(6) . . ?
C81 C80 C79 124.3(6) . . ?
N13 C76 H76 118.6 . . ?
N13 C76 C75 122.7(6) . . ?
C75 C76 H76 118.6 . . ?
C122 C121 C123 119.4(7) . . ?
C122 C121 C120 118.8(7) . . ?
C120 C121 C123 121.6(7) . . ?
C97 C98 C103 123.5(7) . . ?
C97 C98 C99 119.5(7) . . ?
C99 C98 C103 117.0(7) . . ?
C132 C131 C126 119.0(6) . . ?
C133 C131 C132 115.7(7) . . ?
C133 C131 C126 125.0(7) . . ?
C18 C11 C9 122.8(7) . . ?
C18 C11 C12 119.6(7) . . ?
C12 C11 C9 117.6(7) . . ?
C93 C92 C91 122.3(6) . . ?
C93 C92 H92 118.9 . . ?
C91 C92 H92 118.9 . . ?
N15 C6 C5 115.8(6) . . ?
N15 C6 C7 121.7(6) . . ?
C7 C6 C5 122.5(6) . . ?
C23 C22 H22 120.2 . . ?
C23 C22 C21 119.6(7) . . ?
C21 C22 H22 120.2 . . ?
C168 N4 Co 127.6(9) . . ?
C164 N4 Co 115.2(7) . . ?
C164 N4 C168 117.2(10) . . ?
C136 C137 H137 122.2 . . ?
C138 C137 C136 115.6(7) . . ?
C138 C137 H137 122.2 . . ?
C5 C4 H4 121.6 . . ?
C5 C4 C3 116.8(7) . . ?
C3 C4 H4 121.6 . . ?
C83 C82 H82 120.8 . . ?
C81 C82 H82 120.8 . . ?
C81 C82 C83 118.3(7) . . ?
N12 C84 H84 119.3 . . ?
N12 C84 C83 121.5(6) . . ?
C83 C84 H84 119.3 . . ?
C22 C21 H21 120.3 . . ?
C22 C21 C19 119.5(6) . . ?
C19 C21 H21 120.3 . . ?
N20 C28 H28 118.9 . . ?
N20 C28 C27 122.3(7) . . ?
C27 C28 H28 118.9 . . ?
C24 C25 H25 120.5 . . ?
C26 C25 C24 118.9(7) . . ?
C26 C25 H25 120.5 . . ?
C17 C16 C19 120.7(7) . . ?
C17 C16 C13 119.2(7) . . ?
C13 C16 C19 119.9(7) . . ?
C108 C109 H109 120.9 . . ?
C110 C109 C108 118.2(7) . . ?
C110 C109 H109 120.9 . . ?
C140 C139 H139 120.1 . . ?
C138 C139 C140 119.7(7) . . ?
C138 C139 H139 120.1 . . ?
C61 N3 Co 117.4(6) . . ?
C61 N3 C57 116.9(9) . . ?
C57 N3 Co 125.5(8) . . ?
C128 C123 C121 118.9(8) . . ?
C124 C123 C121 123.4(8) . . ?
C124 C123 C128 117.7(7) . . ?
C117 C116 H116 120.0 . . ?
C117 C116 C115 120.0(7) . . ?
C115 C116 H116 120.0 . . ?
N7 C122 C121 121.4(6) . . ?
N7 C122 H122 119.3 . . ?
C121 C122 H122 119.3 . . ?
C20 C19 C21 117.9(6) . . ?
C20 C19 C16 119.0(7) . . ?
C21 C19 C16 123.1(6) . . ?
C112 C111 H111 120.6 . . ?
C110 C111 H111 120.6 . . ?
C110 C111 C112 118.9(7) . . ?
C38 C37 C39 117.2(8) . . ?
C36 C37 C38 117.0(9) . . ?
C36 C37 C39 125.8(8) . . ?
C82 C83 H83 119.6 . . ?
C84 C83 C82 120.7(7) . . ?
C84 C83 H83 119.6 . . ?
N21 C34 C33 113.9(7) . . ?
N21 C34 C35 120.3(8) . . ?
C35 C34 C33 125.7(8) . . ?
C9 C8 H8 119.7 . . ?
C7 C8 C9 120.7(7) . . ?
C7 C8 H8 119.7 . . ?
C56 N1 Co 126.4(3) . . ?
C56 N1 C52 120.0 . . ?
C52 N1 Co 113.6(3) . . ?
N1 C56 H56 120.0 . . ?
C55 C56 N1 120.0 . . ?
C55 C56 H56 120.0 . . ?
C56 C55 H55 120.0 . . ?
C54 C55 C56 120.0 . . ?
C54 C55 H55 120.0 . . ?
C55 C54 H54 120.0 . . ?
C53 C54 C55 120.0 . . ?
C53 C54 H54 120.0 . . ?
C54 C53 H53 120.0 . . ?
C54 C53 C52 120.0 . . ?
C52 C53 H53 120.0 . . ?
N1 C52 C51 115.9(6) . . ?
C53 C52 N1 120.0 . . ?
C53 C52 C51 123.9(6) . . ?
C2 C3 C4 118.3(7) . . ?
C2 C3 H3 120.8 . . ?
C4 C3 H3 120.8 . . ?
C80 C81 H81 119.9 . . ?
C82 C81 C80 120.2(7) . . ?
C82 C81 H81 119.9 . . ?
C107 C106 H106 121.9 . . ?
C107 C106 C105 116.2(7) . . ?
C105 C106 H106 121.9 . . ?
C76 C75 C77 116.1(7) . . ?
C76 C75 C70 121.0(7) . . ?
C77 C75 C70 122.8(7) . . ?
N10 C112 C111 121.6(7) . . ?
N10 C112 H112 119.2 . . ?
C111 C112 H112 119.2 . . ?
N22 C33 C34 114.8(6) . . ?
N22 C33 C32 118.5(8) . . ?
C32 C33 C34 126.7(8) . . ?
N7 C118 C117 114.9(6) . . ?
C119 C118 N7 121.1(6) . . ?
C119 C118 C117 123.6(7) . . ?
N8 C145 C144 118.0(8) . . ?
N8 C145 C146 115.9(7) . . ?
C144 C145 C146 125.8(8) . . ?
N2 C48 H48 118.0 . . ?
N2 C48 C47 124.1(9) . . ?
C47 C48 H48 118.0 . . ?
N22 C29 H29 120.0 . . ?
N22 C29 C30 119.9(9) . . ?
C30 C29 H29 120.0 . . ?
N9 C113 H113 119.3 . . ?
N9 C113 C114 121.3(7) . . ?
C114 C113 H113 119.3 . . ?
C109 C110 H110 119.5 . . ?
C111 C110 C109 120.9(7) . . ?
C111 C110 H110 119.5 . . ?
N01P C66 H66 119.4 . . ?
N01P C66 C65 121.2(9) . . ?
C65 C66 H66 119.4 . . ?
C137 C138 H138 119.0 . . ?
C139 C138 C137 122.0(7) . . ?
C139 C138 H138 119.0 . . ?
C150 C149 C151 121.1(7) . . ?
C148 C149 C150 115.5(8) . . ?
C148 C149 C151 123.3(7) . . ?
N13 C79 C80 114.1(6) . . ?
N13 C79 C78 120.2(7) . . ?
C78 C79 C80 125.7(7) . . ?
C127 C126 C131 116.1(7) . . ?
C125 C126 C131 126.8(8) . . ?
C125 C126 C127 117.1(8) . . ?
C29 C30 H30 120.6 . . ?
C31 C30 C29 118.7(9) . . ?
C31 C30 H30 120.6 . . ?
C6 C7 H7 121.7 . . ?
C8 C7 C6 116.6(7) . . ?
C8 C7 H7 121.7 . . ?
C25 C26 H26 120.7 . . ?
C25 C26 C27 118.6(7) . . ?
C27 C26 H26 120.7 . . ?
C145 C144 H144 117.3 . . ?
C143 C144 C145 125.3(9) . . ?
C143 C144 H144 117.3 . . ?
C116 C115 H115 120.8 . . ?
C114 C115 C116 118.3(7) . . ?
C114 C115 H115 120.8 . . ?
C113 C114 H114 119.2 . . ?
C115 C114 C113 121.5(7) . . ?
C115 C114 H114 119.2 . . ?
N6 C146 C145 111.4(7) . . ?
N6 C146 C147 122.5(8) . . ?
C147 C146 C145 126.1(7) . . ?
C66 C65 C64 117.7(8) . . ?
C67 C65 C66 119.3(9) . . ?
C67 C65 C64 122.9(9) . . ?
C28 C27 C26 118.6(7) . . ?
C28 C27 H27 120.7 . . ?
C26 C27 H27 120.7 . . ?
C144 C143 H143 120.9 . . ?
C144 C143 C142 118.3(9) . . ?
C142 C143 H143 120.9 . . ?
C11 C18 H18 119.4 . . ?
C11 C18 C17 121.2(9) . . ?
C17 C18 H18 119.4 . . ?
C103 C105 C106 121.3(7) . . ?
C103 C105 H105 119.3 . . ?
C106 C105 H105 119.3 . . ?
C135 C134 H134 121.1 . . ?
C135 C134 C133 117.8(7) . . ?
C133 C134 H134 121.1 . . ?
C118 C119 H119 120.2 . . ?
C118 C119 C120 119.7(7) . . ?
C120 C119 H119 120.2 . . ?
C121 C120 H120 120.8 . . ?
C119 C120 C121 118.4(7) . . ?
C119 C120 H120 120.8 . . ?
N5 C160 H160 117.4 . . ?
N5 C160 C159 125.2(9) . . ?
C159 C160 H160 117.4 . . ?
C33 C32 H32 120.0 . . ?
C31 C32 C33 120.0(9) . . ?
C31 C32 H32 120.0 . . ?
N8 C141 H141 118.3 . . ?
N8 C141 C142 123.4(9) . . ?
C142 C141 H141 118.3 . . ?
C48 C47 C49 115.6(9) . . ?
C48 C47 C45 119.6(9) . . ?
C49 C47 C45 124.3(9) . . ?
C143 C142 H142 122.2 . . ?
C141 C142 C143 115.7(9) . . ?
C141 C142 H142 122.2 . . ?
C30 C31 H31 118.6 . . ?
C32 C31 C30 122.9(9) . . ?
C32 C31 H31 118.6 . . ?
C131 C133 C134 121.9(7) . . ?
C131 C133 H133 119.0 . . ?
C134 C133 H133 119.0 . . ?
C160 C159 C161 116.7(10) . . ?
C160 C159 C154 120.3(9) . . ?
C161 C159 C154 123.0(10) . . ?
N5 C163 C164 112.7(10) . . ?
C162 C163 N5 121.0(9) . . ?
C162 C163 C164 126.0(10) . . ?
C123 C128 C127 119.4(8) . . ?
C123 C128 C129 118.8(8) . . ?
C127 C128 C129 120.9(8) . . ?
C146 C147 H147 120.7 . . ?
C146 C147 C148 118.7(8) . . ?
C148 C147 H147 120.7 . . ?
C34 C35 H35 121.6 . . ?
C34 C35 C36 116.7(9) . . ?
C36 C35 H35 121.6 . . ?
N2 C51 C52 112.2(8) . . ?
C50 C51 N2 121.8(9) . . ?
C50 C51 C52 126.0(10) . . ?
C16 C17 C18 121.4(9) . . ?
C16 C17 H17 119.3 . . ?
C18 C17 H17 119.3 . . ?
N01P C62 C61 112.6(9) . . ?
C63 C62 N01P 123.5(9) . . ?
C63 C62 C61 124.0(11) . . ?
C95 C100 C101 122.7(8) . . ?
C99 C100 C95 120.0(8) . . ?
C99 C100 C101 117.2(9) . . ?
C37 C36 C35 123.8(9) . . ?
C37 C36 H36 118.1 . . ?
C35 C36 H36 118.1 . . ?
N4 C168 H168 119.3 . . ?
C167 C168 N4 121.5(13) . . ?
C167 C168 H168 119.3 . . ?
C16 C13 C14 122.9(8) . . ?
C12 C13 C16 118.8(8) . . ?
C12 C13 C14 117.7(9) . . ?
C149 C148 C147 121.2(9) . . ?
C149 C148 H148 119.4 . . ?
C147 C148 H148 119.4 . . ?
C95 C96 H96 115.8 . . ?
C95 C96 C97 128.4(9) . . ?
C97 C96 H96 115.8 . . ?
C15 C14 C13 176.1(17) . . ?
C168 C167 H167 119.0 . . ?
C168 C167 C166 122.1(12) . . ?
C166 C167 H167 119.0 . . ?
C61 C60 H60 118.7 . . ?
C59 C60 H60 118.7 . . ?
C59 C60 C61 122.6(13) . . ?
C98 C97 C96 117.0(10) . . ?
C98 C97 H97 121.5 . . ?
C96 C97 H97 121.5 . . ?
N3 C61 C62 111.2(9) . . ?
C60 C61 N3 122.3(9) . . ?
C60 C61 C62 126.5(11) . . ?
N3 C57 H57 122.9 . . ?
C58 C57 N3 114.2(11) . . ?
C58 C57 H57 122.9 . . ?
C65 C64 H64 119.8 . . ?
C63 C64 C65 120.4(11) . . ?
C63 C64 H64 119.8 . . ?
N4 C164 C163 114.9(9) . . ?
N4 C164 C165 120.1(10) . . ?
C163 C164 C165 124.9(11) . . ?
C126 C127 H127 119.5 . . ?
C128 C127 C126 121.1(8) . . ?
C128 C127 H127 119.5 . . ?
C14 C15 H15 180.0 . . ?
C130 C129 C128 170.5(18) . . ?
C75 C77 H77 119.8 . . ?
C78 C77 C75 120.4(7) . . ?
C78 C77 H77 119.8 . . ?
C47 C49 H49 120.1 . . ?
C50 C49 C47 119.9(10) . . ?
C50 C49 H49 120.1 . . ?
C11 C12 H12 120.5 . . ?
C13 C12 C11 119.0(9) . . ?
C13 C12 H12 120.5 . . ?
C60 C59 H59 121.6 . . ?
C60 C59 C58 116.8(13) . . ?
C58 C59 H59 121.6 . . ?
C98 C99 H99 121.5 . . ?
C100 C99 C98 117.0(8) . . ?
C100 C99 H99 121.5 . . ?
C126 C125 H125 120.4 . . ?
C124 C125 C126 119.3(9) . . ?
C124 C125 H125 120.4 . . ?
C62 C63 H63 120.9 . . ?
C64 C63 C62 118.2(11) . . ?
C64 C63 H63 120.9 . . ?
C79 C78 H78 120.0 . . ?
C77 C78 C79 120.1(8) . . ?
C77 C78 H78 120.0 . . ?
C159 C161 H161 118.4 . . ?
C162 C161 C159 123.1(13) . . ?
C162 C161 H161 118.4 . . ?
C129 C130 H130 180.0 . . ?
C167 C166 H166 121.1 . . ?
C165 C166 C167 117.8(13) . . ?
C165 C166 H166 121.1 . . ?
C51 C50 C49 119.9(11) . . ?
C51 C50 H50 120.1 . . ?
C49 C50 H50 120.1 . . ?
C163 C162 H162 121.9 . . ?
C161 C162 C163 116.2(12) . . ?
C161 C162 H162 121.9 . . ?
C164 C165 H165 119.6 . . ?
C166 C165 C164 120.9(13) . . ?
C166 C165 H165 119.6 . . ?
C57 C58 H58 116.8 . . ?
C59 C58 C57 126.4(11) . . ?
C59 C58 H58 116.8 . . ?
C101 C102 H102 180.0 . . ?
C102 C101 C100 164.6(19) . . ?
C155 C154 C159 116.0(6) . . ?
C153 C154 C159 122.0(6) . . ?
C153 C154 C155 122.0 . . ?
C154 C155 H155 121.3 . . ?
C154 C155 C156 117.4 . . ?
C156 C155 H155 121.3 . . ?
C155 C156 C157 121.3 . . ?
C151 C156 C155 120.0 . . ?
C151 C156 C157 118.7 . . ?
C156 C151 C149 123.2(4) . . ?
C152 C151 C149 113.7(4) . . ?
C152 C151 C156 122.0 . . ?
C151 C152 H152 121.2 . . ?
C151 C152 C153 117.6 . . ?
C153 C152 H152 121.2 . . ?
C154 C153 C152 121.0 . . ?
C154 C153 H153 119.5 . . ?
C152 C153 H153 119.5 . . ?
C158 C157 C156 178.7 . . ?
C157 C158 H158 180.0 . . ?
C70 C69 H69 119.0 . . ?
C68 C69 H69 119.0 . . ?
C68 C69 C70 122.0 . . ?
C69 C70 C75 120.0(4) . . ?
C69 C70 C71 117.5 . . ?
C71 C70 C75 122.3(4) . . ?
C70 C71 C73 121.2 . . ?
C72 C71 C70 119.9 . . ?
C72 C71 C73 118.7 . . ?
C71 C72 H72 119.0 . . ?
C67 C72 C71 122.0 . . ?
C67 C72 H72 119.0 . . ?
C72 C67 C65 120.5(5) . . ?
C72 C67 C68 117.6 . . ?
C68 C67 C65 121.9(5) . . ?
C69 C68 C67 121.0 . . ?
C69 C68 H68 119.5 . . ?
C67 C68 H68 119.5 . . ?
C74 C73 C71 178.5 . . ?
C73 C74 H74 180.0 . . ?
C45 C46 H46 118.9 . . ?
C40 C46 H46 118.9 . . ?
C40 C46 C45 122.1 . . ?
C46 C45 C47 114.9(6) . . ?
C46 C45 C42 117.5 . . ?
C42 C45 C47 126.9(6) . . ?
C45 C42 C43 121.5 . . ?
C41 C42 C45 119.9 . . ?
C41 C42 C43 118.6 . . ?
C42 C41 H41 119.0 . . ?
C39 C41 C42 122.1 . . ?
C39 C41 H41 119.0 . . ?
C41 C39 C37 115.0(5) . . ?
C41 C39 C40 117.5 . . ?
C40 C39 C37 124.9(5) . . ?
C46 C40 C39 120.9 . . ?
C46 C40 H40 119.6 . . ?
C39 C40 H40 119.6 . . ?
C44 C43 C42 178.7 . . ?
C43 C44 H44 180.0 . . ?
F4 P4 F3 90.0 . . ?
F4 P4 F2 89.9 . . ?
F5 P4 F3 179.9 . . ?
F5 P4 F4 90.1 . . ?
F5 P4 F2 90.0 . . ?
F6 P4 F3 89.9 . . ?
F6 P4 F4 179.9 . . ?
F6 P4 F5 90.0 . . ?
F6 P4 F2 90.0 . . ?
F7 P4 F3 90.0 . . ?
F7 P4 F4 90.1 . . ?
F7 P4 F5 90.1 . . ?
F7 P4 F6 90.0 . . ?
F7 P4 F2 179.9 . . ?
F2 P4 F3 89.9 . . ?
C123 C124 C125 124.9(8) . . ?
C123 C124 H124 117.6 . . ?
C125 C124 H124 117.6 . . ?

loop_
_geom_bond_atom_site_label_1
_geom_bond_atom_site_label_2
_geom_bond_distance
_geom_bond_site_symmetry_2
_geom_bond_publ_flag
Co01 N14 1.944(5) . ?
Co01 N17 1.939(5) . ?
Co01 N15 1.962(5) . ?
Co01 N16 1.941(5) . ?
Co01 N12 1.938(5) . ?
Co01 N13 1.964(5) . ?
Co02 N19 1.958(5) . ?
Co02 N23 1.967(5) . ?
Co02 N20 1.932(6) . ?
Co02 N21 1.951(6) . ?
Co02 N18 1.932(5) . ?
Co02 N22 1.935(6) . ?
Co03 N11 1.952(5) . ?
Co03 N10 1.968(6) . ?
Co03 N9 1.909(6) . ?
Co03 N6 1.950(5) . ?
Co03 N8 1.917(6) . ?
Co03 N7 1.940(5) . ?
Co N01P 1.936(7) . ?
Co N5 1.929(8) . ?
Co N2 1.978(8) . ?
Co N4 1.916(8) . ?
Co N3 1.898(9) . ?
Co N1 1.916(5) . ?
P005 F00B 1.586(4) . ?
P005 F00C 1.596(4) . ?
P005 F00D 1.595(4) . ?
P005 F00E 1.599(4) . ?
P005 F00F 1.610(4) . ?
P005 F00G 1.589(4) . ?
P007 F018 1.606(6) . ?
P007 F01D 1.599(6) . ?
P007 F01V 1.606(6) . ?
P007 F039 1.592(7) . ?
P007 F03B 1.601(7) . ?
P007 F1 1.552(7) . ?
P008 F01C 1.647(7) . ?
P008 F01T 1.634(6) . ?
P008 F023 1.548(7) . ?
P008 F02C 1.557(7) . ?
P008 F02E 1.562(6) . ?
P008 F02N 1.666(7) . ?
P00H F05H 1.641(11) . ?
P00H F064 1.484(12) . ?
P00H F068 1.551(10) . ?
P00H F06Y 1.591(9) . ?
P00H F074 1.530(9) . ?
P00H F07Q 1.527(10) . ?
P00I F03X 1.640(10) . ?
P00I F042 1.640(9) . ?
P00I F04A 1.587(9) . ?
P00I F04S 1.646(9) . ?
P00I F04T 1.504(9) . ?
P00I F055 1.518(9) . ?
P00J F05S 1.466(10) . ?
P00J F060 1.504(10) . ?
P00J F06T 1.578(11) . ?
P00J F06Z 1.573(11) . ?
P00J F07J 1.460(11) . ?
P00J F07S 1.469(12) . ?
N14 C94 1.316(8) . ?
N14 C90 1.371(7) . ?
N17 C1 1.302(7) . ?
N17 C5 1.353(8) . ?
N15 C10 1.326(7) . ?
N15 C6 1.327(8) . ?
N16 C89 1.358(7) . ?
N16 C85 1.303(8) . ?
N11 C107 1.364(8) . ?
N11 C104 1.326(8) . ?
N19 C132 1.328(8) . ?
N19 C135 1.365(8) . ?
N23 C136 1.336(8) . ?
N23 C140 1.357(8) . ?
N12 C80 1.362(8) . ?
N12 C84 1.307(8) . ?
N13 C76 1.344(8) . ?
N13 C79 1.359(8) . ?
N20 C24 1.325(9) . ?
N20 C28 1.334(8) . ?
N21 C38 1.352(9) . ?
N21 C34 1.354(9) . ?
N18 C23 1.383(8) . ?
N18 C20 1.343(7) . ?
N10 C108 1.323(9) . ?
N10 C112 1.327(8) . ?
N22 C33 1.365(10) . ?
N22 C29 1.354(9) . ?
N9 C117 1.400(8) . ?
N9 C113 1.332(9) . ?
N6 C150 1.319(9) . ?
N6 C146 1.341(9) . ?
N8 C145 1.370(10) . ?
N8 C141 1.325(10) . ?
N7 C122 1.334(8) . ?
N7 C118 1.384(9) . ?
C94 H94 0.9500 . ?
C94 C93 1.394(9) . ?
C132 H132 0.9500 . ?
C132 C131 1.415(9) . ?
C90 C89 1.475(8) . ?
C90 C91 1.387(9) . ?
C23 C24 1.474(9) . ?
C23 C22 1.373(9) . ?
C1 H1 0.9500 . ?
C1 C2 1.371(10) . ?
C89 C88 1.388(8) . ?
C10 H10 0.9500 . ?
C10 C9 1.388(9) . ?
C87 H87 0.9500 . ?
C87 C86 1.392(9) . ?
C87 C88 1.343(9) . ?
C93 C95 1.500(9) . ?
C93 C92 1.364(9) . ?
C136 C135 1.489(9) . ?
C136 C137 1.387(9) . ?
C24 C25 1.394(10) . ?
C107 C108 1.459(9) . ?
C107 C106 1.391(10) . ?
C104 H104 0.9500 . ?
C104 C103 1.406(9) . ?
C85 H85 0.9500 . ?
C85 C86 1.384(8) . ?
N01P C66 1.359(10) . ?
N01P C62 1.390(13) . ?
C95 C100 1.416(12) . ?
C95 C96 1.274(12) . ?
N5 C160 1.322(10) . ?
N5 C163 1.422(12) . ?
C38 H38 0.9500 . ?
C38 C37 1.366(10) . ?
C5 C6 1.474(9) . ?
C5 C4 1.409(9) . ?
C86 H86 0.9500 . ?
C88 H88 0.9500 . ?
C9 C11 1.484(9) . ?
C9 C8 1.425(10) . ?
C2 H2 0.9500 . ?
C2 C3 1.370(11) . ?
N2 C48 1.274(10) . ?
N2 C51 1.390(12) . ?
C140 H140 0.9500 . ?
C140 C139 1.356(9) . ?
C108 C109 1.411(9) . ?
C135 C134 1.354(10) . ?
C150 H150 0.9500 . ?
C150 C149 1.390(10) . ?
C20 H20 0.9500 . ?
C20 C19 1.348(9) . ?
C117 C116 1.359(10) . ?
C117 C118 1.472(9) . ?
C91 H91 0.9500 . ?
C91 C92 1.403(9) . ?
C103 C98 1.505(9) . ?
C103 C105 1.330(10) . ?
C80 C81 1.402(9) . ?
C80 C79 1.452(10) . ?
C76 H76 0.9500 . ?
C76 C75 1.390(9) . ?
C121 C123 1.472(10) . ?
C121 C122 1.397(10) . ?
C121 C120 1.417(11) . ?
C98 C97 1.332(11) . ?
C98 C99 1.451(12) . ?
C131 C126 1.441(10) . ?
C131 C133 1.350(10) . ?
C11 C18 1.317(12) . ?
C11 C12 1.437(12) . ?
C92 H92 0.9500 . ?
C6 C7 1.447(10) . ?
C22 H22 0.9500 . ?
C22 C21 1.375(10) . ?
N4 C168 1.394(13) . ?
N4 C164 1.370(14) . ?
C137 H137 0.9500 . ?
C137 C138 1.394(11) . ?
C4 H4 0.9500 . ?
C4 C3 1.415(10) . ?
C82 H82 0.9500 . ?
C82 C83 1.381(10) . ?
C82 C81 1.327(10) . ?
C84 H84 0.9500 . ?
C84 C83 1.356(10) . ?
C21 H21 0.9500 . ?
C21 C19 1.402(11) . ?
C28 H28 0.9500 . ?
C28 C27 1.364(10) . ?
C25 H25 0.9500 . ?
C25 C26 1.371(10) . ?
C16 C19 1.522(9) . ?
C16 C17 1.350(12) . ?
C16 C13 1.411(12) . ?
C109 H109 0.9500 . ?
C109 C110 1.354(10) . ?
C139 H139 0.9500 . ?
C139 C138 1.339(11) . ?
N3 C61 1.398(14) . ?
N3 C57 1.434(11) . ?
C123 C128 1.425(12) . ?
C123 C124 1.333(13) . ?
C116 H116 0.9500 . ?
C116 C115 1.404(10) . ?
C122 H122 0.9500 . ?
C111 H111 0.9500 . ?
C111 C112 1.377(10) . ?
C111 C110 1.339(11) . ?
C37 C36 1.302(13) . ?
C37 C39 1.489(11) . ?
C83 H83 0.9500 . ?
C34 C33 1.459(11) . ?
C34 C35 1.391(12) . ?
C8 H8 0.9500 . ?
C8 C7 1.388(10) . ?
N1 C56 1.3900 . ?
N1 C52 1.3900 . ?
C56 H56 0.9500 . ?
C56 C55 1.3900 . ?
C55 H55 0.9500 . ?
C55 C54 1.3900 . ?
C54 H54 0.9500 . ?
C54 C53 1.3900 . ?
C53 H53 0.9500 . ?
C53 C52 1.3900 . ?
C52 C51 1.479(10) . ?
C3 H3 0.9500 . ?
C81 H81 0.9500 . ?
C106 H106 0.9500 . ?
C106 C105 1.447(10) . ?
C75 C77 1.427(11) . ?
C75 C70 1.492(9) . ?
C112 H112 0.9500 . ?
C33 C32 1.417(11) . ?
C118 C119 1.373(10) . ?
C145 C144 1.380(11) . ?
C145 C146 1.456(12) . ?
C48 H48 0.9500 . ?
C48 C47 1.379(12) . ?
C29 H29 0.9500 . ?
C29 C30 1.384(12) . ?
C113 H113 0.9500 . ?
C113 C114 1.404(10) . ?
C110 H110 0.9500 . ?
C66 H66 0.9500 . ?
C66 C65 1.421(12) . ?
C138 H138 0.9500 . ?
C149 C148 1.340(12) . ?
C149 C151 1.575(10) . ?
C79 C78 1.380(10) . ?
C126 C127 1.422(12) . ?
C126 C125 1.417(12) . ?
C30 H30 0.9500 . ?
C30 C31 1.353(14) . ?
C7 H7 0.9500 . ?
C26 H26 0.9500 . ?
C26 C27 1.410(10) . ?
C144 H144 0.9500 . ?
C144 C143 1.293(13) . ?
C115 H115 0.9500 . ?
C115 C114 1.319(11) . ?
C114 H114 0.9500 . ?
C146 C147 1.364(12) . ?
C65 C64 1.462(14) . ?
C65 C67 1.410(10) . ?
C27 H27 0.9500 . ?
C143 H143 0.9500 . ?
C143 C142 1.430(14) . ?
C18 H18 0.9500 . ?
C18 C17 1.390(11) . ?
C105 H105 0.9500 . ?
C134 H134 0.9500 . ?
C134 C133 1.419(11) . ?
C119 H119 0.9500 . ?
C119 C120 1.398(11) . ?
C120 H120 0.9500 . ?
C160 H160 0.9500 . ?
C160 C159 1.334(13) . ?
C32 H32 0.9500 . ?
C32 C31 1.280(12) . ?
C141 H141 0.9500 . ?
C141 C142 1.419(12) . ?
C47 C49 1.426(15) . ?
C47 C45 1.510(10) . ?
C142 H142 0.9500 . ?
C31 H31 0.9500 . ?
C133 H133 0.9500 . ?
C159 C161 1.414(15) . ?
C159 C154 1.505(12) . ?
C163 C164 1.427(14) . ?
C163 C162 1.407(15) . ?
C128 C127 1.427(12) . ?
C128 C129 1.535(14) . ?
C147 H147 0.9500 . ?
C147 C148 1.371(14) . ?
C35 H35 0.9500 . ?
C35 C36 1.393(14) . ?
C51 C50 1.318(14) . ?
C17 H17 0.9500 . ?
C62 C61 1.505(12) . ?
C62 C63 1.393(15) . ?
C100 C99 1.413(12) . ?
C100 C101 1.494(14) . ?
C36 H36 0.9500 . ?
C168 H168 0.9500 . ?
C168 C167 1.329(16) . ?
C13 C14 1.461(14) . ?
C13 C12 1.395(12) . ?
C148 H148 0.9500 . ?
C96 H96 0.9500 . ?
C96 C97 1.349(13) . ?
C14 C15 1.173(15) . ?
C167 H167 0.9500 . ?
C167 C166 1.383(18) . ?
C60 H60 0.9500 . ?
C60 C61 1.334(15) . ?
C60 C59 1.321(15) . ?
C97 H97 0.9500 . ?
C57 H57 0.9500 . ?
C57 C58 1.391(17) . ?
C64 H64 0.9500 . ?
C64 C63 1.368(14) . ?
C164 C165 1.422(15) . ?
C127 H127 0.9500 . ?
C15 H15 0.9500 . ?
C129 C130 1.134(14) . ?
C77 H77 0.9500 . ?
C77 C78 1.365(12) . ?
C49 H49 0.9500 . ?
C49 C50 1.342(15) . ?
C12 H12 0.9500 . ?
C59 H59 0.9500 . ?
C59 C58 1.341(18) . ?
C99 H99 0.9500 . ?
C125 H125 0.9500 . ?
C125 C124 1.402(13) . ?
C63 H63 0.9500 . ?
C78 H78 0.9500 . ?
C161 H161 0.9500 . ?
C161 C162 1.337(16) . ?
C130 H130 0.9500 . ?
C166 H166 0.9500 . ?
C166 C165 1.340(16) . ?
C50 H50 0.9500 . ?
C162 H162 0.9500 . ?
C165 H165 0.9500 . ?
C58 H58 0.9500 . ?
C102 H102 0.9500 . ?
C102 C101 1.150(15) . ?
C154 C155 1.3943 . ?
C154 C153 1.3795 . ?
C155 H155 0.9500 . ?
C155 C156 1.4132 . ?
C156 C151 1.3942 . ?
C156 C157 1.4397 . ?
C151 C152 1.3897 . ?
C152 H152 0.9500 . ?
C152 C153 1.3984 . ?
C153 H153 0.9500 . ?
C157 C158 1.1830 . ?
C158 H158 0.9500 . ?
C69 H69 0.9500 . ?
C69 C70 1.3945 . ?
C69 C68 1.3795 . ?
C70 C71 1.4118 . ?
C71 C72 1.3966 . ?
C71 C73 1.4399 . ?
C72 H72 0.9500 . ?
C72 C67 1.3892 . ?
C67 C68 1.3983 . ?
C68 H68 0.9500 . ?
C73 C74 1.1820 . ?
C74 H74 0.9500 . ?
C46 H46 0.9500 . ?
C46 C45 1.3930 . ?
C46 C40 1.3802 . ?
C45 C42 1.4121 . ?
C42 C41 1.3956 . ?
C42 C43 1.4390 . ?
C41 H41 0.9500 . ?
C41 C39 1.3905 . ?
C39 C40 1.3990 . ?
C40 H40 0.9500 . ?
C43 C44 1.1826 . ?
C44 H44 0.9500 . ?
P4 F3 1.6479 . ?
P4 F4 1.6466 . ?
P4 F5 1.6455 . ?
P4 F6 1.6452 . ?
P4 F7 1.6449 . ?
P4 F2 1.6474 . ?
C124 H124 0.9500 . ?

loop_
_geom_torsion_atom_site_label_1
_geom_torsion_atom_site_label_2
_geom_torsion_atom_site_label_3
_geom_torsion_atom_site_label_4
_geom_torsion
_geom_torsion_site_symmetry_1
_geom_torsion_site_symmetry_2
_geom_torsion_site_symmetry_3
_geom_torsion_site_symmetry_4
_geom_torsion_publ_flag
Co01 N14 C94 C93 175.0(5) . . . . ?
Co01 N14 C90 C89 4.6(6) . . . . ?
Co01 N14 C90 C91 -172.0(5) . . . . ?
Co01 N17 C1 C2 -171.8(5) . . . . ?
Co01 N17 C5 C6 -7.1(6) . . . . ?
Co01 N17 C5 C4 174.7(5) . . . . ?
Co01 N15 C10 C9 -178.6(5) . . . . ?
Co01 N15 C6 C5 1.9(7) . . . . ?
Co01 N15 C6 C7 -177.1(5) . . . . ?
Co01 N16 C89 C90 -5.4(7) . . . . ?
Co01 N16 C89 C88 177.0(5) . . . . ?
Co01 N16 C85 C86 -175.2(5) . . . . ?
Co01 N12 C80 C81 -177.7(6) . . . . ?
Co01 N12 C80 C79 -0.5(9) . . . . ?
Co01 N12 C84 C83 178.5(6) . . . . ?
Co01 N13 C76 C75 -172.3(6) . . . . ?
Co01 N13 C79 C80 -9.6(9) . . . . ?
Co01 N13 C79 C78 172.1(9) . . . . ?
Co02 N19 C132 C131 -176.5(5) . . . . ?
Co02 N19 C135 C136 -0.4(7) . . . . ?
Co02 N19 C135 C134 -177.8(6) . . . . ?
Co02 N23 C136 C135 -8.6(7) . . . . ?
Co02 N23 C136 C137 172.7(5) . . . . ?
Co02 N23 C140 C139 -171.1(5) . . . . ?
Co02 N20 C24 C23 1.2(8) . . . . ?
Co02 N20 C24 C25 -176.9(6) . . . . ?
Co02 N20 C28 C27 -178.9(6) . . . . ?
Co02 N21 C38 C37 -172.7(6) . . . . ?
Co02 N21 C34 C33 -7.1(8) . . . . ?
Co02 N21 C34 C35 169.7(7) . . . . ?
Co02 N18 C23 C24 2.5(8) . . . . ?
Co02 N18 C23 C22 -173.1(6) . . . . ?
Co02 N18 C20 C19 177.7(6) . . . . ?
Co02 N22 C33 C34 0.1(8) . . . . ?
Co02 N22 C33 C32 -179.3(6) . . . . ?
Co02 N22 C29 C30 179.9(6) . . . . ?
Co03 N11 C107 C108 0.8(7) . . . . ?
Co03 N11 C107 C106 179.7(6) . . . . ?
Co03 N11 C104 C103 178.8(5) . . . . ?
Co03 N10 C108 C107 -6.3(7) . . . . ?
Co03 N10 C108 C109 172.1(5) . . . . ?
Co03 N10 C112 C111 -171.5(6) . . . . ?
Co03 N9 C117 C116 -178.9(6) . . . . ?
Co03 N9 C117 C118 -3.3(8) . . . . ?
Co03 N9 C113 C114 179.7(6) . . . . ?
Co03 N6 C150 C149 -168.3(6) . . . . ?
Co03 N6 C146 C145 -11.1(8) . . . . ?
Co03 N6 C146 C147 168.6(8) . . . . ?
Co03 N8 C145 C144 -178.7(6) . . . . ?
Co03 N8 C145 C146 -4.3(9) . . . . ?
Co03 N8 C141 C142 -176.4(7) . . . . ?
Co03 N7 C122 C121 -179.1(5) . . . . ?
Co03 N7 C118 C117 -3.0(8) . . . . ?
Co03 N7 C118 C119 -175.9(6) . . . . ?
Co N01P C66 C65 -177.9(6) . . . . ?
Co N01P C62 C61 0.4(11) . . . . ?
Co N01P C62 C63 -179.0(9) . . . . ?
Co N5 C160 C159 -179.3(7) . . . . ?
Co N5 C163 C164 -1.9(11) . . . . ?
Co N5 C163 C162 -176.0(9) . . . . ?
Co N2 C48 C47 177.1(7) . . . . ?
Co N2 C51 C52 1.5(11) . . . . ?
Co N2 C51 C50 -176.7(11) . . . . ?
Co N4 C168 C167 176.1(10) . . . . ?
Co N4 C164 C163 1.4(12) . . . . ?
Co N4 C164 C165 179.1(9) . . . . ?
Co N3 C61 C62 0.7(12) . . . . ?
Co N3 C61 C60 179.1(10) . . . . ?
Co N3 C57 C58 176.2(9) . . . . ?
Co N1 C56 C55 178.9(6) . . . . ?
Co N1 C52 C53 -179.0(5) . . . . ?
Co N1 C52 C51 5.0(7) . . . . ?
N14 C94 C93 C95 179.0(6) . . . . ?
N14 C94 C93 C92 -2.6(10) . . . . ?
N14 C90 C89 N16 0.6(8) . . . . ?
N14 C90 C89 C88 178.0(6) . . . . ?
N14 C90 C91 C92 -3.9(10) . . . . ?
N17 C1 C2 C3 -2.3(11) . . . . ?
N17 C5 C6 N15 3.4(8) . . . . ?
N17 C5 C6 C7 -177.6(6) . . . . ?
N17 C5 C4 C3 -1.8(10) . . . . ?
N15 C10 C9 C11 -179.9(6) . . . . ?
N15 C10 C9 C8 -7.8(10) . . . . ?
N15 C6 C7 C8 -1.1(10) . . . . ?
N16 C89 C88 C87 0.9(10) . . . . ?
N16 C85 C86 C87 -3.8(11) . . . . ?
N11 C107 C108 N10 3.6(8) . . . . ?
N11 C107 C108 C109 -174.6(6) . . . . ?
N11 C107 C106 C105 -1.3(12) . . . . ?
N11 C104 C103 C98 -178.1(6) . . . . ?
N11 C104 C103 C105 4.9(11) . . . . ?
N19 C132 C131 C126 -177.6(7) . . . . ?
N19 C132 C131 C133 -3.4(11) . . . . ?
N19 C135 C134 C133 -6.6(12) . . . . ?
N23 C136 C135 N19 6.0(8) . . . . ?
N23 C136 C135 C134 -176.7(7) . . . . ?
N23 C136 C137 C138 -2.0(11) . . . . ?
N23 C140 C139 C138 0.8(11) . . . . ?
N12 C80 C81 C82 -1.8(13) . . . . ?
N12 C80 C79 N13 6.8(11) . . . . ?
N12 C80 C79 C78 -175.1(10) . . . . ?
N12 C84 C83 C82 0.5(12) . . . . ?
N13 C76 C75 C77 -0.9(14) . . . . ?
N13 C76 C75 C70 177.6(8) . . . . ?
N13 C79 C78 C77 3.6(19) . . . . ?
N20 C24 C25 C26 -3.3(12) . . . . ?
N20 C28 C27 C26 -5.5(13) . . . . ?
N21 C38 C37 C36 2.2(13) . . . . ?
N21 C38 C37 C39 -175.5(8) . . . . ?
N21 C34 C33 N22 4.6(9) . . . . ?
N21 C34 C33 C32 -176.0(8) . . . . ?
N21 C34 C35 C36 5.6(15) . . . . ?
N18 C23 C24 N20 -2.4(9) . . . . ?
N18 C23 C24 C25 175.6(7) . . . . ?
N18 C23 C22 C21 -6.5(12) . . . . ?
N18 C20 C19 C21 -3.2(11) . . . . ?
N18 C20 C19 C16 178.2(7) . . . . ?
N10 C108 C109 C110 1.1(10) . . . . ?
N22 C33 C32 C31 -1.0(13) . . . . ?
N22 C29 C30 C31 -0.7(13) . . . . ?
N9 C117 C116 C115 -0.5(13) . . . . ?
N9 C117 C118 N7 4.1(9) . . . . ?
N9 C117 C118 C119 176.8(7) . . . . ?
N9 C113 C114 C115 -0.8(13) . . . . ?
N6 C150 C149 C148 3.6(13) . . . . ?
N6 C150 C149 C151 -174.2(8) . . . . ?
N6 C146 C147 C148 -1.3(16) . . . . ?
N8 C145 C144 C143 -4.6(14) . . . . ?
N8 C145 C146 N6 10.1(10) . . . . ?
N8 C145 C146 C147 -169.7(9) . . . . ?
N8 C141 C142 C143 -4.4(14) . . . . ?
N7 C118 C119 C120 -2.5(12) . . . . ?
C94 N14 C90 C89 -178.1(5) . . . . ?
C94 N14 C90 C91 5.3(9) . . . . ?
C94 C93 C95 C100 -61.0(11) . . . . ?
C94 C93 C95 C96 130.8(14) . . . . ?
C94 C93 C92 C91 3.9(10) . . . . ?
C132 N19 C135 C136 -177.7(5) . . . . ?
C132 N19 C135 C134 4.9(10) . . . . ?
C132 C131 C126 C127 -157.9(8) . . . . ?
C132 C131 C126 C125 22.2(14) . . . . ?
C132 C131 C133 C134 1.5(14) . . . . ?
C90 N14 C94 C93 -1.9(9) . . . . ?
C90 C89 C88 C87 -176.3(6) . . . . ?
C90 C91 C92 C93 -0.8(11) . . . . ?
C23 N18 C20 C19 -0.6(10) . . . . ?
C23 C24 C25 C26 178.8(8) . . . . ?
C23 C22 C21 C19 2.6(12) . . . . ?
C1 N17 C5 C6 177.9(5) . . . . ?
C1 N17 C5 C4 -0.3(9) . . . . ?
C1 C2 C3 C4 0.1(12) . . . . ?
C89 N16 C85 C86 3.0(10) . . . . ?
C89 C90 C91 C92 179.9(6) . . . . ?
C10 N15 C6 C5 179.6(5) . . . . ?
C10 N15 C6 C7 0.5(9) . . . . ?
C10 C9 C11 C18 21.3(13) . . . . ?
C10 C9 C11 C12 -160.9(8) . . . . ?
C10 C9 C8 C7 7.0(12) . . . . ?
C93 C95 C100 C99 -176.8(9) . . . . ?
C93 C95 C100 C101 -0.5(16) . . . . ?
C93 C95 C96 C97 -169.9(15) . . . . ?
C136 N23 C140 C139 0.5(10) . . . . ?
C136 C135 C134 C133 176.2(8) . . . . ?
C136 C137 C138 C139 3.3(12) . . . . ?
C24 N20 C28 C27 3.3(12) . . . . ?
C24 C23 C22 C21 178.6(7) . . . . ?
C24 C25 C26 C27 1.0(13) . . . . ?
C107 N11 C104 C103 -2.6(9) . . . . ?
C107 C108 C109 C110 179.2(7) . . . . ?
C107 C106 C105 C103 3.8(13) . . . . ?
C104 N11 C107 C108 -178.0(6) . . . . ?
C104 N11 C107 C106 0.8(10) . . . . ?
C104 C103 C98 C97 31.8(12) . . . . ?
C104 C103 C98 C99 -149.3(8) . . . . ?
C104 C103 C105 C106 -5.4(12) . . . . ?
C85 N16 C89 C90 176.0(6) . . . . ?
C85 N16 C89 C88 -1.5(9) . . . . ?
N01P Co N3 C61 -0.4(8) . . . . ?
N01P Co N3 C57 174.2(8) . . . . ?
N01P C66 C65 C64 -1.6(14) . . . . ?
N01P C66 C65 C67 -177.9(9) . . . . ?
N01P C62 C61 N3 -0.7(13) . . . . ?
N01P C62 C61 C60 -179.0(12) . . . . ?
N01P C62 C63 C64 -3.4(19) . . . . ?
C95 C93 C92 C91 -177.8(7) . . . . ?
C95 C100 C99 C98 -4.1(16) . . . . ?
C95 C100 C101 C102 -58(6) . . . . ?
C95 C96 C97 C98 -21(3) . . . . ?
N5 C160 C159 C161 2.4(16) . . . . ?
N5 C160 C159 C154 -179.2(9) . . . . ?
N5 C163 C164 N4 0.4(14) . . . . ?
N5 C163 C164 C165 -177.2(11) . . . . ?
N5 C163 C162 C161 -10.5(18) . . . . ?
C38 N21 C34 C33 -179.7(6) . . . . ?
C38 N21 C34 C35 -2.8(11) . . . . ?
C38 C37 C36 C35 1.0(18) . . . . ?
C38 C37 C39 C41 177.8(6) . . . . ?
C38 C37 C39 C40 -20.7(13) . . . . ?
C5 N17 C1 C2 2.4(9) . . . . ?
C5 C6 C7 C8 180.0(7) . . . . ?
C5 C4 C3 C2 1.8(11) . . . . ?
C86 C87 C88 C89 -1.8(10) . . . . ?
C88 C87 C86 C85 3.1(10) . . . . ?
C9 C11 C18 C17 -178.3(9) . . . . ?
C9 C11 C12 C13 175.8(8) . . . . ?
C9 C8 C7 C6 -2.9(12) . . . . ?
N2 Co N3 C61 -94.2(8) . . . . ?
N2 Co N3 C57 80.4(8) . . . . ?
N2 C48 C47 C49 1.5(15) . . . . ?
N2 C48 C47 C45 173.9(8) . . . . ?
N2 C51 C50 C49 -1(2) . . . . ?
C140 N23 C136 C135 178.9(5) . . . . ?
C140 N23 C136 C137 0.2(10) . . . . ?
C140 C139 C138 C137 -2.8(13) . . . . ?
C108 N10 C112 C111 -0.5(11) . . . . ?
C108 C107 C106 C105 177.4(7) . . . . ?
C108 C109 C110 C111 -1.9(12) . . . . ?
C135 N19 C132 C131 0.3(10) . . . . ?
C135 C136 C137 C138 179.4(7) . . . . ?
C135 C134 C133 C131 3.2(15) . . . . ?
C150 N6 C146 C145 -179.6(6) . . . . ?
C150 N6 C146 C147 0.2(12) . . . . ?
C150 C149 C148 C147 -4.6(16) . . . . ?
C150 C149 C151 C156 154.3(8) . . . . ?
C150 C149 C151 C152 -37.4(9) . . . . ?
C20 N18 C23 C24 -178.9(6) . . . . ?
C20 N18 C23 C22 5.5(10) . . . . ?
C117 N9 C113 C114 -1.5(11) . . . . ?
C117 C116 C115 C114 -1.8(13) . . . . ?
C117 C118 C119 C120 -174.8(8) . . . . ?
C91 C90 C89 N16 177.0(6) . . . . ?
C91 C90 C89 C88 -5.6(10) . . . . ?
C103 C98 C97 C96 -174.9(12) . . . . ?
C103 C98 C99 C100 -174.4(9) . . . . ?
C80 N12 C84 C83 -2.7(10) . . . . ?
C80 C79 C78 C77 -174.4(13) . . . . ?
C76 N13 C79 C80 178.0(7) . . . . ?
C76 N13 C79 C78 -0.2(13) . . . . ?
C76 C75 C77 C78 4(2) . . . . ?
C76 C75 C70 C69 -31.8(11) . . . . ?
C76 C75 C70 C71 153.1(8) . . . . ?
C121 C123 C128 C127 173.7(9) . . . . ?
C121 C123 C128 C129 4.6(15) . . . . ?
C121 C123 C124 C125 -174.4(12) . . . . ?
C98 C103 C105 C106 177.6(8) . . . . ?
C131 C126 C127 C128 178.8(9) . . . . ?
C131 C126 C125 C124 -179.9(11) . . . . ?
C11 C9 C8 C7 179.1(7) . . . . ?
C11 C18 C17 C16 -4.0(17) . . . . ?
C92 C93 C95 C100 120.8(9) . . . . ?
C92 C93 C95 C96 -47.4(16) . . . . ?
C6 N15 C10 C9 4.1(9) . . . . ?
C6 C5 C4 C3 -179.7(6) . . . . ?
C22 C23 C24 N20 172.9(7) . . . . ?
C22 C23 C24 C25 -9.2(13) . . . . ?
C22 C21 C19 C20 2.1(12) . . . . ?
C22 C21 C19 C16 -179.3(8) . . . . ?
N4 Co N3 C61 86.2(8) . . . . ?
N4 Co N3 C57 -99.2(8) . . . . ?
N4 C168 C167 C166 8(2) . . . . ?
N4 C164 C165 C166 1(2) . . . . ?
C137 C136 C135 N19 -175.4(6) . . . . ?
C137 C136 C135 C134 2.0(11) . . . . ?
C4 C5 C6 N15 -178.5(6) . . . . ?
C4 C5 C6 C7 0.6(10) . . . . ?
C84 N12 C80 C81 3.3(11) . . . . ?
C84 N12 C80 C79 -179.5(7) . . . . ?
C28 N20 C24 C23 179.2(7) . . . . ?
C28 N20 C24 C25 1.2(11) . . . . ?
C25 C26 C27 C28 3.2(13) . . . . ?
C16 C13 C12 C11 8.6(14) . . . . ?
N3 C57 C58 C59 10(2) . . . . ?
C123 C121 C122 N7 178.1(7) . . . . ?
C123 C121 C120 C119 -176.4(9) . . . . ?
C123 C128 C127 C126 5.6(16) . . . . ?
C116 C117 C118 N7 179.4(7) . . . . ?
C116 C117 C118 C119 -7.9(13) . . . . ?
C116 C115 C114 C113 2.4(13) . . . . ?
C122 N7 C118 C117 177.5(6) . . . . ?
C122 N7 C118 C119 4.6(10) . . . . ?
C122 C121 C123 C128 -68.1(12) . . . . ?
C122 C121 C123 C124 114.8(11) . . . . ?
C122 C121 C120 C119 8.8(13) . . . . ?
C19 C16 C17 C18 -178.3(9) . . . . ?
C19 C16 C13 C14 4.6(14) . . . . ?
C19 C16 C13 C12 175.9(8) . . . . ?
C37 C39 C40 C46 -161.1(11) . . . . ?
C83 C82 C81 C80 -0.3(13) . . . . ?
C34 N21 C38 C37 -1.3(10) . . . . ?
C34 C33 C32 C31 179.7(8) . . . . ?
C34 C35 C36 C37 -4.8(19) . . . . ?
C8 C9 C11 C18 -150.4(10) . . . . ?
C8 C9 C11 C12 27.4(11) . . . . ?
N1 Co N3 C61 -178.2(8) . . . . ?
N1 Co N3 C57 -3.6(8) . . . . ?
N1 C56 C55 C54 0.0 . . . . ?
N1 C52 C51 N2 -4.2(11) . . . . ?
N1 C52 C51 C50 173.9(12) . . . . ?
C56 N1 C52 C53 0.0 . . . . ?
C56 N1 C52 C51 -176.1(8) . . . . ?
C56 C55 C54 C53 0.0 . . . . ?
C55 C54 C53 C52 0.0 . . . . ?
C54 C53 C52 N1 0.0 . . . . ?
C54 C53 C52 C51 175.7(8) . . . . ?
C53 C52 C51 N2 179.9(6) . . . . ?
C53 C52 C51 C50 -2.0(16) . . . . ?
C52 N1 C56 C55 0.0 . . . . ?
C52 C51 C50 C49 -179.1(12) . . . . ?
C81 C80 C79 N13 -176.1(8) . . . . ?
C81 C80 C79 C78 2.0(15) . . . . ?
C81 C82 C83 C84 1.0(12) . . . . ?
C106 C107 C108 N10 -175.2(7) . . . . ?
C106 C107 C108 C109 6.5(11) . . . . ?
C75 C77 C78 C79 -6(2) . . . . ?
C75 C70 C71 C72 175.6(10) . . . . ?
C75 C70 C71 C73 -7.5(10) . . . . ?
C112 N10 C108 C107 -178.2(6) . . . . ?
C112 N10 C108 C109 0.2(10) . . . . ?
C112 C111 C110 C109 1.6(12) . . . . ?
C33 N22 C29 C30 1.2(11) . . . . ?
C33 C34 C35 C36 -177.9(9) . . . . ?
C33 C32 C31 C30 1.6(15) . . . . ?
C118 N7 C122 C121 0.3(10) . . . . ?
C118 C117 C116 C115 -175.5(8) . . . . ?
C118 C119 C120 C121 -4.2(13) . . . . ?
C145 N8 C141 C142 0.5(13) . . . . ?
C145 C144 C143 C142 0.6(15) . . . . ?
C145 C146 C147 C148 178.4(10) . . . . ?
C48 N2 C51 C52 -175.6(8) . . . . ?
C48 N2 C51 C50 6.1(17) . . . . ?
C48 C47 C49 C50 3.6(19) . . . . ?
C48 C47 C45 C46 142.7(8) . . . . ?
C48 C47 C45 C42 -27.6(14) . . . . ?
C29 N22 C33 C34 179.0(6) . . . . ?
C29 N22 C33 C32 -0.4(10) . . . . ?
C29 C30 C31 C32 -0.8(15) . . . . ?
C113 N9 C117 C116 2.1(11) . . . . ?
C113 N9 C117 C118 177.7(7) . . . . ?
C110 C111 C112 N10 -0.3(12) . . . . ?
C66 N01P C62 C61 -176.2(8) . . . . ?
C66 N01P C62 C63 4.4(15) . . . . ?
C66 C65 C64 C63 2.4(18) . . . . ?
C66 C65 C67 C72 -20.9(12) . . . . ?
C66 C65 C67 C68 161.6(8) . . . . ?
C149 C151 C152 C153 -167.0(10) . . . . ?
C79 N13 C76 C75 -1.1(11) . . . . ?
C79 C80 C81 C82 -178.8(8) . . . . ?
C126 C131 C133 C134 175.3(9) . . . . ?
C126 C125 C124 C123 -4(2) . . . . ?
C144 C145 C146 N6 -176.0(8) . . . . ?
C144 C145 C146 C147 4.3(15) . . . . ?
C144 C143 C142 C141 3.8(14) . . . . ?
C146 N6 C150 C149 -1.4(11) . . . . ?
C146 C145 C144 C143 -178.4(9) . . . . ?
C146 C147 C148 C149 3.7(19) . . . . ?
C65 C64 C63 C62 0(2) . . . . ?
C65 C67 C68 C69 177.2(11) . . . . ?
C18 C11 C12 C13 -6.3(15) . . . . ?
C105 C103 C98 C97 -151.3(10) . . . . ?
C105 C103 C98 C99 27.6(12) . . . . ?
C120 C121 C123 C128 117.2(10) . . . . ?
C120 C121 C123 C124 -59.9(15) . . . . ?
C120 C121 C122 N7 -7.0(11) . . . . ?
C160 N5 C163 C164 -178.8(8) . . . . ?
C160 N5 C163 C162 7.2(14) . . . . ?
C160 C159 C161 C162 -6(2) . . . . ?
C160 C159 C154 C155 -21.4(12) . . . . ?
C160 C159 C154 C153 158.9(8) . . . . ?
C141 N8 C145 C144 3.9(11) . . . . ?
C141 N8 C145 C146 178.4(7) . . . . ?
C47 C49 C50 C51 -4(2) . . . . ?
C47 C45 C42 C41 170.6(11) . . . . ?
C47 C45 C42 C43 -12.6(11) . . . . ?
C133 C131 C126 C127 28.6(14) . . . . ?
C133 C131 C126 C125 -151.3(12) . . . . ?
C159 C161 C162 C163 10(2) . . . . ?
C159 C154 C155 C156 -179.1(11) . . . . ?
C159 C154 C153 C152 178.9(12) . . . . ?
C163 N5 C160 C159 -3.1(13) . . . . ?
C163 C164 C165 C166 178.9(13) . . . . ?
C128 C123 C124 C125 8.4(19) . . . . ?
C35 C34 C33 N22 -172.1(8) . . . . ?
C35 C34 C33 C32 7.3(14) . . . . ?
C51 N2 C48 C47 -6.2(13) . . . . ?
C17 C16 C19 C20 120.1(10) . . . . ?
C17 C16 C19 C21 -58.5(12) . . . . ?
C17 C16 C13 C14 -179.9(10) . . . . ?
C17 C16 C13 C12 -8.6(14) . . . . ?
C62 N01P C66 C65 -1.7(12) . . . . ?
C100 C95 C96 C97 21(3) . . . . ?
C36 C37 C39 C41 0.3(14) . . . . ?
C36 C37 C39 C40 161.8(10) . . . . ?
C168 N4 C164 C163 -179.6(10) . . . . ?
C168 N4 C164 C165 -2.0(16) . . . . ?
C168 C167 C166 C165 -8(2) . . . . ?
C13 C16 C19 C20 -64.4(11) . . . . ?
C13 C16 C19 C21 117.0(9) . . . . ?
C13 C16 C17 C18 6.2(16) . . . . ?
C148 C149 C151 C156 -23.3(15) . . . . ?
C148 C149 C151 C152 145.0(9) . . . . ?
C96 C95 C100 C99 -7.5(18) . . . . ?
C96 C95 C100 C101 168.8(15) . . . . ?
C14 C13 C12 C11 -179.7(9) . . . . ?
C167 C166 C165 C164 4(2) . . . . ?
C60 C59 C58 C57 -5(3) . . . . ?
C97 C98 C99 C100 4.6(15) . . . . ?
C61 N3 C57 C58 -9.2(15) . . . . ?
C61 C62 C63 C64 177.2(12) . . . . ?
C61 C60 C59 C58 -2(2) . . . . ?
C57 N3 C61 C62 -174.3(9) . . . . ?
C57 N3 C61 C60 4.0(17) . . . . ?
C64 C65 C67 C72 162.9(9) . . . . ?
C64 C65 C67 C68 -14.5(15) . . . . ?
C164 N4 C168 C167 -2.7(17) . . . . ?
C164 C163 C162 C161 176.3(13) . . . . ?
C127 C126 C125 C124 0.2(18) . . . . ?
C129 C128 C127 C126 174.5(11) . . . . ?
C77 C75 C70 C69 146.5(11) . . . . ?
C77 C75 C70 C71 -28.5(16) . . . . ?
C49 C47 C45 C46 -45.6(13) . . . . ?
C49 C47 C45 C42 144.1(11) . . . . ?
C12 C11 C18 C17 3.9(16) . . . . ?
C59 C60 C61 N3 2(2) . . . . ?
C59 C60 C61 C62 -180.0(13) . . . . ?
C99 C98 C97 C96 6.2(17) . . . . ?
C99 C100 C101 C102 118(6) . . . . ?
C125 C126 C127 C128 -1.2(16) . . . . ?
C63 C62 C61 N3 178.7(11) . . . . ?
C63 C62 C61 C60 0(2) . . . . ?
C161 C159 C154 C155 156.9(10) . . . . ?
C161 C159 C154 C153 -22.8(16) . . . . ?
C162 C163 C164 N4 174.1(11) . . . . ?
C162 C163 C164 C165 -3(2) . . . . ?
C101 C100 C99 C98 179.4(11) . . . . ?
C154 C159 C161 C162 175.5(13) . . . . ?
C154 C155 C156 C151 0.6 . . . . ?
C154 C155 C156 C157 177.3 . . . . ?
C155 C154 C153 C152 -0.7 . . . . ?
C155 C156 C151 C149 165.7(11) . . . . ?
C155 C156 C151 C152 -1.7 . . . . ?
C156 C151 C152 C153 1.5 . . . . ?
C151 C149 C148 C147 173.1(11) . . . . ?
C151 C152 C153 C154 -0.3 . . . . ?
C153 C154 C155 C156 0.6 . . . . ?
C157 C156 C151 C149 -11.1(11) . . . . ?
C157 C156 C151 C152 -178.5 . . . . ?
C69 C70 C71 C72 0.5 . . . . ?
C69 C70 C71 C73 177.3 . . . . ?
C70 C75 C77 C78 -174.2(13) . . . . ?
C70 C69 C68 C67 -0.8 . . . . ?
C70 C71 C72 C67 -1.6 . . . . ?
C71 C72 C67 C65 -176.1(11) . . . . ?
C71 C72 C67 C68 1.5 . . . . ?
C72 C67 C68 C69 -0.3 . . . . ?
C67 C65 C64 C63 178.7(12) . . . . ?
C68 C69 C70 C75 -174.6(10) . . . . ?
C68 C69 C70 C71 0.7 . . . . ?
C73 C71 C72 C67 -178.5 . . . . ?
C46 C45 C42 C41 0.5 . . . . ?
C46 C45 C42 C43 177.3 . . . . ?
C45 C47 C49 C50 -168.4(12) . . . . ?
C45 C46 C40 C39 -1.0 . . . . ?
C45 C42 C41 C39 -1.6 . . . . ?
C42 C41 C39 C37 164.3(10) . . . . ?
C42 C41 C39 C40 1.3 . . . . ?
C41 C39 C40 C46 0.0 . . . . ?
C39 C37 C36 C35 178.5(11) . . . . ?
C40 C46 C45 C47 -170.5(10) . . . . ?
C40 C46 C45 C42 0.8 . . . . ?
C43 C42 C41 C39 -178.5 . . . . ?
C124 C123 C128 C127 -9.0(15) . . . . ?
C124 C123 C128 C129 -178.0(12) . . . . ?

loop_
_smtbx_masks_void_nr
_smtbx_masks_void_average_x
_smtbx_masks_void_average_y
_smtbx_masks_void_average_z
_smtbx_masks_void_volume
_smtbx_masks_void_count_electrons
_smtbx_masks_void_content
1 -0.244 -0.573 -0.525 6659.5 1627.4 '10 PF6C6H9N3'
